data_2300742
loop_
_publ_author_name
'Rashchenko, Sergey V.'
'Ignatov, Mark A.'
'Shatskiy, Anton F.'
'Arefiev, Anton V.'
'Litasov, Konstantin D.'

_publ_section_title
;
 Coupling between cation and anion disorder in \b-K2Ca3(CO3)4
;
_journal_coeditor_code IU5047SUP1
_journal_issue 3
_journal_name_full 'Journal of Applied Crystallography'
_journal_paper_doi 10.1107/S1600576724002292
_journal_volume 57
_journal_year 2024
_chemical_formula_sum 'C4 Ca2.818824 K2 Mg0.181176 O12'
_chemical_formula_weight 435.6
_space_group_IT_number 62
_space_group_name_Hall '-P 2ac 2n'
_space_group_name_H-M_alt 'P n m a'
_symmetry_cell_setting orthorhombic
_symmetry_Int_Tables_number 62
_symmetry_space_group_name_Hall '-P 2ac 2n'
_symmetry_space_group_name_H-M 'P n m a'
_cell_angle_alpha 90
_cell_angle_beta 90
_cell_angle_gamma 90
_cell_formula_units_Z 4
_cell_length_a 7.5404(3)
_cell_length_b 16.0962(6)
_cell_length_c 8.7321(3)
_cell_measurement_reflns_used 11053
_cell_measurement_temperature 293
_cell_measurement_theta_max 24.91
_cell_measurement_theta_min 2.38
_cell_volume 1059.83(7)
_computing_cell_refinement 'CrysAlisPro 1.171.41.116a (Rigaku OD, 2021)'
_computing_data_collection 'CrysAlisPro 1.171.41.116a (Rigaku OD, 2021)'
_computing_data_reduction 'CrysAlisPro 1.171.41.116a (Rigaku OD, 2021)'
_diffrn_ambient_temperature 293
_diffrn_detector 'CCD plate'
_diffrn_measured_fraction_theta_full 1
_diffrn_measured_fraction_theta_max 1
_diffrn_measurement_device 'four-circle diffractometer'
_diffrn_measurement_device_type 'esperanto-CrysAlisPro-abstract goniometer imported esperanto images'
_diffrn_measurement_method '\w scans'
_diffrn_radiation_monochromator graphite
_diffrn_radiation_probe x-ray
_diffrn_radiation_source 'X-ray tube'
_diffrn_radiation_type 'Mo K\a'
_diffrn_radiation_wavelength 0.71073
_diffrn_reflns_av_R_equivalents 0.0865
_diffrn_reflns_av_unetI/netI 0.1002
_diffrn_reflns_limit_h_max 8
_diffrn_reflns_limit_h_min -8
_diffrn_reflns_limit_k_max 19
_diffrn_reflns_limit_k_min -19
_diffrn_reflns_limit_l_max 10
_diffrn_reflns_limit_l_min -10
_diffrn_reflns_number 25637
_diffrn_reflns_theta_full 25.05
_diffrn_reflns_theta_max 25.05
_diffrn_reflns_theta_min 2.53
_diffrn_source 'fine-focus sealed X-ray tube'
_exptl_absorpt_coefficient_mu 2.341
_exptl_absorpt_correction_T_max 1
_exptl_absorpt_correction_T_min 0.935
_exptl_absorpt_correction_type multi-scan
_exptl_absorpt_process_details
;
CrysAlisPro 1.171.41.116a (Rigaku Oxford Diffraction, 2021)
Empirical absorption correction using spherical harmonics,
implemented in SCALE3 ABSPACK scaling algorithm.
;
_exptl_crystal_density_diffrn 2.73
_exptl_crystal_description plate
_exptl_crystal_F_000 866
_exptl_crystal_size_max 0.100
_exptl_crystal_size_mid 0.075
_exptl_crystal_size_min 0.040
_refine_diff_density_max 0.65
_refine_diff_density_min -0.36
_refine_ls_extinction_method none
_refine_ls_goodness_of_fit_gt 1.1252
_refine_ls_goodness_of_fit_ref 0.9603
_refine_ls_number_constraints 3
_refine_ls_number_parameters 73
_refine_ls_number_reflns 976
_refine_ls_number_restraints 0
_refine_ls_R_factor_all 0.0722
_refine_ls_R_factor_gt 0.0528
_refine_ls_shift/su_max 0.0071
_refine_ls_shift/su_mean 0.0016
_refine_ls_structure_factor_coef Fsqd
_refine_ls_weighting_details w=1/(\s^2^(I)+0.0004I^2^)
_refine_ls_weighting_scheme sigma
_refine_ls_wR_factor_gt 0.1307
_refine_ls_wR_factor_ref 0.1400
_reflns_number_gt 641
_reflns_number_total 976
_reflns_threshold_expression I>2\s(I)
_cod_data_source_file iu5047sup1.cif
_cod_data_source_block II
_cod_depositor_comments
;
The following automatic conversions were performed:

data item '_diffrn_radiation_probe' value 'X-ray' was changed to
'x-ray' in accordance with the
/home/data/users/saulius/crontab/automatic-downloads/rss-feeds/IUCr/lib/dictionaries/cif_core.dic
dictionary named 'cif_core.dic' version 2.4.2 last updated on
2011-04-26.

Automatic conversion script
Id: cif_fix_values 8170 2020-07-09 18:12:32Z antanas 
;
_cod_original_sg_symbol_Hall '-P -2xabc;-2yb;-2zac'
_cod_database_code 2300742

loop_
_space_group_symop_id
_space_group_symop_operation_xyz
1 x,y,z
2 -x+1/2,-y,z+1/2
3 -x,y+1/2,-z
4 x+1/2,-y+1/2,-z+1/2
5 -x,-y,-z
6 x+1/2,y,-z+1/2
7 x,-y+1/2,z
8 -x+1/2,y+1/2,z+1/2

loop_
_atom_site_label
_atom_site_type_symbol
_atom_site_fract_x
_atom_site_fract_y
_atom_site_fract_z
_atom_site_adp_type
_atom_site_U_iso_or_equiv
_atom_site_site_symmetry_multiplicity
_atom_site_occupancy
_atom_site_calc_flag
_atom_site_refinement_flags
_atom_site_disorder_assembly
_atom_site_disorder_group
M2ca Ca 0.1821(3) 0.25 0.4798(2) Uani 0.0394(6) 4 0.900(16) d . . .
M2mg Mg 0.1821(3) 0.25 0.4798(2) Uani 0.0394(6) 4 0.100(16) d . . .
M3ca Ca -0.00768(16) 0.41399(8) 0.18610(15) Uani 0.0417(4) 8 0.5 d . . .
M3k K -0.00768(16) 0.41399(8) 0.18610(15) Uani 0.0417(4) 8 0.5 d . . .
M1ca Ca -0.18887(18) 0.37721(8) 0.64924(15) Uani 0.0430(5) 8 0.460(11) d . . .
M1k K -0.18887(18) 0.37721(8) 0.64924(15) Uani 0.0430(5) 8 0.500(16) d . . .
M1mg Mg -0.18887(18) 0.37721(8) 0.64924(15) Uani 0.0430(5) 8 0.040(11) d . . .
C1a C 0.183(3) 0.4506(13) 0.545(2) Uiso 0.0382(11) 8 0.156(7) d . . .
O1a O 0.191(5) 0.441(2) 0.404(3) Uiso 0.0636(18) 8 0.156(7) d . . .
O2a O 0.275(5) 0.506(2) 0.610(3) Uiso 0.0652(19) 8 0.156(7) d . . .
O3a O 0.081(4) 0.407(3) 0.628(4) Uiso 0.0642(14) 8 0.156(7) d . . .
C1b C 0.1957(14) 0.4525(7) 0.5512(11) Uiso 0.0382(11) 8 0.308(12) d . . .
O1b O 0.104(3) 0.3956(15) 0.497(2) Uiso 0.0636(18) 8 0.308(12) d . . .
O2b O 0.182(3) 0.4713(16) 0.692(2) Uiso 0.0652(19) 8 0.308(12) d . . .
O3b O 0.307(2) 0.4925(15) 0.471(2) Uiso 0.0642(14) 8 0.308(12) d . . .
C1c C 0.1790(11) 0.4582(5) 0.5478(8) Uiso 0.0382(11) 8 0.537(14) d . . .
O1c O 0.151(3) 0.4033(13) 0.4509(17) Uiso 0.0636(18) 8 0.537(14) d . . .
O2c O 0.091(3) 0.4588(13) 0.6717(17) Uiso 0.0652(19) 8 0.537(14) d . . .
O3c O 0.2963(19) 0.5139(11) 0.529(2) Uiso 0.0642(14) 8 0.537(14) d . . .
C1d C 0.7998(11) 0.25 0.3483(9) Uiso 0.0382(11) 4 0.743(11) d . . .
O1d O 0.734(2) 0.1865(6) 0.2915(17) Uiso 0.0636(18) 8 0.372(6) d . . .
O2d O 0.795(2) 0.3182(6) 0.2751(17) Uiso 0.0652(19) 8 0.372(6) d . . .
O3d O 0.8702(18) 0.25 0.4805(13) Uiso 0.0642(14) 4 0.743(11) d . . .
C1e C 0.775(3) 0.2472(14) 0.354(2) Uiso 0.0382(11) 8 0.128(6) d . . .
O1e O 0.87(2) 0.293(8) 0.431(4) Uiso 0.0636(18) 8 0.128(6) d . . .
O2e O 0.79(3) 0.169(9) 0.360(5) Uiso 0.0652(19) 8 0.128(6) d . . .
O3e O 0.651(12) 0.276(13) 0.270(4) Uiso 0.0642(14) 8 0.128(6) d . . .
C1f C 0.5164(9) 0.25 0.6373(7) Uiso 0.0382(11) 4 1 d . . .
O1f O 0.447(3) 0.1831(8) 0.600(2) Uiso 0.0636(18) 8 0.5 d . . .
O2f O 0.482(3) 0.3156(8) 0.562(2) Uiso 0.0652(19) 8 0.5 d . . .
O3f O 0.620(2) 0.2560(10) 0.7517(14) Uiso 0.0642(14) 8 0.5 d . . .

loop_
_atom_site_aniso_label
_atom_site_aniso_type_symbol
_atom_site_aniso_U_11
_atom_site_aniso_U_22
_atom_site_aniso_U_33
_atom_site_aniso_U_12
_atom_site_aniso_U_13
_atom_site_aniso_U_23
M2ca Ca 0.0425(11) 0.0367(11) 0.0391(11) 0 0.0025(9) 0
M2mg Mg 0.0425(11) 0.0367(11) 0.0391(11) 0 0.0025(9) 0
M3ca Ca 0.0371(7) 0.0382(7) 0.0499(8) 0.0032(6) 0.0042(6) 0.0071(6)
M3k K 0.0371(7) 0.0382(7) 0.0499(8) 0.0032(6) 0.0042(6) 0.0071(6)
M1ca Ca 0.0460(8) 0.0359(8) 0.0470(9) 0.0059(6) 0.0021(6) -0.0007(6)
M1k K 0.0460(8) 0.0359(8) 0.0470(9) 0.0059(6) 0.0021(6) -0.0007(6)
M1mg Mg 0.0460(8) 0.0359(8) 0.0470(9) 0.0059(6) 0.0021(6) -0.0007(6)

loop_
_atom_type_symbol
_atom_type_scat_dispersion_real
_atom_type_scat_dispersion_imag
_atom_type_scat_source
C 0.0033 0.0016 'International Tables Vol C tables 4.2.6.8 and 6.1.1.1'
Ca 0.2262 0.3064 'International Tables Vol C tables 4.2.6.8 and 6.1.1.1'
K 0.2009 0.2494 'International Tables Vol C tables 4.2.6.8 and 6.1.1.1'
Mg 0.0486 0.0363 'International Tables Vol C tables 4.2.6.8 and 6.1.1.1'
O 0.0106 0.0060 'International Tables Vol C tables 4.2.6.8 and 6.1.1.1'

loop_
_exptl_crystal_face_index_h
_exptl_crystal_face_index_k
_exptl_crystal_face_index_l
_exptl_crystal_face_perp_dist
? ? ? ?

loop_
_geom_angle_atom_site_label_1
_geom_angle_atom_site_label_2
_geom_angle_atom_site_label_3
_geom_angle_site_symmetry_1
_geom_angle_site_symmetry_2
_geom_angle_site_symmetry_3
_geom_angle
_geom_angle_publ_flag
O1b M2ca O1b . . 7_555 150.9(8) ?
O1b M2ca O1c . . . 12.9(7) ?
O1b M2ca O1c . . 7_555 160.5(8) ?
O1b M2ca O1d . . 4_455 73.4(5) ?
O1b M2ca O1d . . 6_455 118.2(5) ?
O1b M2ca O2d . . 4_455 122.5(5) ?
O1b M2ca O2d . . 6_455 74.2(5) ?
O1b M2ca O3d . . 1_455 75.9(6) ?
O1b M2ca O1e . . 1_455 61(3) ?
O1b M2ca O1e . . 7_455 93(3) ?
O1b M2ca O3e . . 4_455 102(5) ?
O1b M2ca O3e . . 6_455 82(5) ?
O1b M2ca O1f . . . 125.8(6) ?
O1b M2ca O1f . . 7_555 75.6(7) ?
O1b M2ca O2f . . . 78.5(7) ?
O1b M2ca O2f . . 7_555 126.0(6) ?
O1b M2ca O3f . . 4_456 86.0(6) ?
O1b M2ca O3f . . 6_456 81.5(6) ?
O1b M2ca O1c 7_555 . . 160.5(8) ?
O1b M2ca O1c 7_555 . 7_555 12.9(7) ?
O1b M2ca O1d 7_555 . 4_455 118.2(5) ?
O1b M2ca O1d 7_555 . 6_455 73.4(5) ?
O1b M2ca O2d 7_555 . 4_455 74.2(5) ?
O1b M2ca O2d 7_555 . 6_455 122.5(5) ?
O1b M2ca O3d 7_555 . 1_455 75.9(6) ?
O1b M2ca O1e 7_555 . 1_455 93(3) ?
O1b M2ca O1e 7_555 . 7_455 61(3) ?
O1b M2ca O3e 7_555 . 4_455 82(5) ?
O1b M2ca O3e 7_555 . 6_455 102(5) ?
O1b M2ca O1f 7_555 . . 75.6(7) ?
O1b M2ca O1f 7_555 . 7_555 125.8(6) ?
O1b M2ca O2f 7_555 . . 126.0(6) ?
O1b M2ca O2f 7_555 . 7_555 78.5(7) ?
O1b M2ca O3f 7_555 . 4_456 81.5(6) ?
O1b M2ca O3f 7_555 . 6_456 86.0(6) ?
O1c M2ca O1c . . 7_555 164.2(6) ?
O1c M2ca O1d . . 4_455 62.2(4) ?
O1c M2ca O1d . . 6_455 108.0(4) ?
O1c M2ca O2d . . 4_455 111.0(4) ?
O1c M2ca O2d . . 6_455 62.0(4) ?
O1c M2ca O3d . . 1_455 84.7(5) ?
O1c M2ca O1e . . 1_455 68(3) ?
O1c M2ca O1e . . 7_455 100(3) ?
O1c M2ca O3e . . 4_455 94(5) ?
O1c M2ca O3e . . 6_455 73(5) ?
O1c M2ca O1f . . . 122.9(6) ?
O1c M2ca O1f . . 7_555 71.9(6) ?
O1c M2ca O2f . . . 72.9(6) ?
O1c M2ca O2f . . 7_555 120.8(6) ?
O1c M2ca O3f . . 4_456 97.0(5) ?
O1c M2ca O3f . . 6_456 92.4(5) ?
O1c M2ca O1d 7_555 . 4_455 108.0(4) ?
O1c M2ca O1d 7_555 . 6_455 62.2(4) ?
O1c M2ca O2d 7_555 . 4_455 62.0(4) ?
O1c M2ca O2d 7_555 . 6_455 111.0(4) ?
O1c M2ca O3d 7_555 . 1_455 84.7(5) ?
O1c M2ca O1e 7_555 . 1_455 100(3) ?
O1c M2ca O1e 7_555 . 7_455 68(3) ?
O1c M2ca O3e 7_555 . 4_455 73(5) ?
O1c M2ca O3e 7_555 . 6_455 94(5) ?
O1c M2ca O1f 7_555 . . 71.9(6) ?
O1c M2ca O1f 7_555 . 7_555 122.9(6) ?
O1c M2ca O2f 7_555 . . 120.8(6) ?
O1c M2ca O2f 7_555 . 7_555 72.9(6) ?
O1c M2ca O3f 7_555 . 4_456 92.4(5) ?
O1c M2ca O3f 7_555 . 6_456 97.0(5) ?
O1d M2ca O1d 4_455 . 6_455 46.1(3) ?
O1d M2ca O2d 4_455 . 4_455 49.1(3) ?
O1d M2ca O2d 4_455 . 6_455 10.8(5) ?
O1d M2ca O3d 4_455 . 1_455 98.7(4) ?
O1d M2ca O1e 4_455 . 1_455 82.7(18) ?
O1d M2ca O1e 4_455 . 7_455 95.3(14) ?
O1d M2ca O3e 4_455 . 4_455 37(5) ?
O1d M2ca O3e 4_455 . 6_455 19(4) ?
O1d M2ca O1f 4_455 . . 115.4(6) ?
O1d M2ca O1f 4_455 . 7_555 95.3(5) ?
O1d M2ca O2f 4_455 . . 87.8(5) ?
O1d M2ca O2f 4_455 . 7_555 106.3(5) ?
O1d M2ca O3f 4_455 . 4_456 159.2(4) ?
O1d M2ca O3f 4_455 . 6_456 154.5(4) ?
O1d M2ca O2d 6_455 . 4_455 10.8(5) ?
O1d M2ca O2d 6_455 . 6_455 49.1(3) ?
O1d M2ca O3d 6_455 . 1_455 98.7(4) ?
O1d M2ca O1e 6_455 . 1_455 95.3(14) ?
O1d M2ca O1e 6_455 . 7_455 82.7(18) ?
O1d M2ca O3e 6_455 . 4_455 19(4) ?
O1d M2ca O3e 6_455 . 6_455 37(5) ?
O1d M2ca O1f 6_455 . . 95.3(5) ?
O1d M2ca O1f 6_455 . 7_555 115.4(6) ?
O1d M2ca O2f 6_455 . . 106.3(5) ?
O1d M2ca O2f 6_455 . 7_555 87.8(5) ?
O1d M2ca O3f 6_455 . 4_456 154.5(4) ?
O1d M2ca O3f 6_455 . 6_456 159.2(4) ?
O2d M2ca O2d 4_455 . 6_455 49.5(3) ?
O2d M2ca O3d 4_455 . 1_455 109.1(4) ?
O2d M2ca O1e 4_455 . 1_455 106.1(14) ?
O2d M2ca O1e 4_455 . 7_455 92.5(19) ?
O2d M2ca O3e 4_455 . 4_455 29(3) ?
O2d M2ca O3e 4_455 . 6_455 44(4) ?
O2d M2ca O1f 4_455 . . 85.1(5) ?
O2d M2ca O1f 4_455 . 7_555 106.0(6) ?
O2d M2ca O2f 4_455 . . 97.0(5) ?
O2d M2ca O2f 4_455 . 7_555 77.4(5) ?
O2d M2ca O3f 4_455 . 4_456 151.4(5) ?
O2d M2ca O3f 4_455 . 6_456 155.7(5) ?
O2d M2ca O3d 6_455 . 1_455 109.1(4) ?
O2d M2ca O1e 6_455 . 1_455 92.5(19) ?
O2d M2ca O1e 6_455 . 7_455 106.1(14) ?
O2d M2ca O3e 6_455 . 4_455 44(4) ?
O2d M2ca O3e 6_455 . 6_455 29(3) ?
O2d M2ca O1f 6_455 . . 106.0(6) ?
O2d M2ca O1f 6_455 . 7_555 85.1(5) ?
O2d M2ca O2f 6_455 . . 77.4(5) ?
O2d M2ca O2f 6_455 . 7_555 97.0(5) ?
O2d M2ca O3f 6_455 . 4_456 155.7(5) ?
O2d M2ca O3f 6_455 . 6_456 151.4(5) ?
O3d M2ca O1e 1_455 . 1_455 19(3) ?
O3d M2ca O1e 1_455 . 7_455 19(3) ?
O3d M2ca O3e 1_455 . 4_455 84(2) ?
O3d M2ca O3e 1_455 . 6_455 84(2) ?
O3d M2ca O1f 1_455 . . 143.0(5) ?
O3d M2ca O1f 1_455 . 7_555 143.0(5) ?
O3d M2ca O2f 1_455 . . 150.4(4) ?
O3d M2ca O2f 1_455 . 7_555 150.4(4) ?
O3d M2ca O3f 1_455 . 4_456 78.5(5) ?
O3d M2ca O3f 1_455 . 6_456 78.5(5) ?
O1e M2ca O1e 1_455 . 7_455 32(4) ?
O1e M2ca O3e 1_455 . 4_455 78(3) ?
O1e M2ca O3e 1_455 . 6_455 71(3) ?
O1e M2ca O1f 1_455 . . 161(2) ?
O1e M2ca O1f 1_455 . 7_555 135(3) ?
O1e M2ca O2f 1_455 . . 139(3) ?
O1e M2ca O2f 1_455 . 7_555 170(3) ?
O1e M2ca O3f 1_455 . 4_456 89.7(13) ?
O1e M2ca O3f 1_455 . 6_456 88.4(12) ?
O1e M2ca O3e 7_455 . 4_455 71(3) ?
O1e M2ca O3e 7_455 . 6_455 78(3) ?
O1e M2ca O1f 7_455 . . 135(3) ?
O1e M2ca O1f 7_455 . 7_555 161(2) ?
O1e M2ca O2f 7_455 . . 170(3) ?
O1e M2ca O2f 7_455 . 7_555 139(3) ?
O1e M2ca O3f 7_455 . 4_456 88.4(12) ?
O1e M2ca O3f 7_455 . 6_456 89.7(13) ?
O3e M2ca O3e 4_455 . 6_455 21(7) ?
O3e M2ca O1f 4_455 . . 114(4) ?
O3e M2ca O1f 4_455 . 7_555 125(3) ?
O3e M2ca O2f 4_455 . . 116(3) ?
O3e M2ca O2f 4_455 . 7_555 107(3) ?
O3e M2ca O3f 4_455 . 4_456 158(4) ?
O3e M2ca O3f 4_455 . 6_456 161(3) ?
O3e M2ca O1f 6_455 . . 125(3) ?
O3e M2ca O1f 6_455 . 7_555 114(4) ?
O3e M2ca O2f 6_455 . . 107(3) ?
O3e M2ca O2f 6_455 . 7_555 116(3) ?
O3e M2ca O3f 6_455 . 4_456 161(3) ?
O3e M2ca O3f 6_455 . 6_456 158(4) ?
O1f M2ca O1f . . 7_555 51.0(5) ?
O1f M2ca O2f . . . 50.5(5) ?
O1f M2ca O2f . . 7_555 9.2(6) ?
O1f M2ca O3f . . 4_456 74.3(6) ?
O1f M2ca O3f . . 6_456 76.4(6) ?
O1f M2ca O2f 7_555 . . 9.2(6) ?
O1f M2ca O2f 7_555 . 7_555 50.5(5) ?
O1f M2ca O3f 7_555 . 4_456 76.4(6) ?
O1f M2ca O3f 7_555 . 6_456 74.3(6) ?
O2f M2ca O2f . . 7_555 48.0(4) ?
O2f M2ca O3f . . 4_456 85.2(6) ?
O2f M2ca O3f . . 6_456 83.3(6) ?
O2f M2ca O3f 7_555 . 4_456 83.3(6) ?
O2f M2ca O3f 7_555 . 6_456 85.2(6) ?
O3f M2ca O3f 4_456 . 6_456 4.6(5) ?
O3d M2mg O3e 1_455 . 4_455 84(2) ?
O3d M2mg O3e 1_455 . 6_455 84(2) ?
O3d M2mg O3f 1_455 . 4_456 78.5(5) ?
O3d M2mg O3f 1_455 . 6_456 78.5(5) ?
O3e M2mg O3e 4_455 . 6_455 21(7) ?
O3e M2mg O3f 4_455 . 4_456 158(4) ?
O3e M2mg O3f 4_455 . 6_456 161(3) ?
O3e M2mg O3f 6_455 . 4_456 161(3) ?
O3e M2mg O3f 6_455 . 6_456 158(4) ?
O3f M2mg O3f 4_456 . 6_456 4.6(5) ?
O1a M3ca O1a . . 6_455 141.6(11) ?
O1a M3ca O2a . . 2_564 69.9(11) ?
O1a M3ca O2b . . 5_566 82.0(10) ?
O1a M3ca O3b . . 6_455 136.3(10) ?
O1a M3ca O1c . . . 17.7(9) ?
O1a M3ca O2c . . 5_566 67.6(9) ?
O1a M3ca O3c . . 2_564 87.2(9) ?
O1a M3ca O1d . . 4_455 66.6(9) ?
O1a M3ca O1d . . 7_455 106.5(9) ?
O1a M3ca O2d . . 1_455 104.7(9) ?
O1a M3ca O2d . . 6_455 60.2(9) ?
O1a M3ca O2e . . 4_455 72(2) ?
O1a M3ca O2e . . 7_455 89(3) ?
O1a M3ca O3e . . 6_455 76(2) ?
O1a M3ca O2f . . 6_455 138.3(10) ?
O1a M3ca O2a 6_455 . 2_564 121.4(12) ?
O1a M3ca O2b 6_455 . 5_566 61.1(9) ?
O1a M3ca O3b 6_455 . 6_455 32.3(9) ?
O1a M3ca O1c 6_455 . . 136.5(8) ?
O1a M3ca O2c 6_455 . 5_566 77.2(9) ?
O1a M3ca O3c 6_455 . 2_564 110.2(9) ?
O1a M3ca O1d 6_455 . 4_455 146.8(8) ?
O1a M3ca O1d 6_455 . 7_455 63.0(8) ?
O1a M3ca O2d 6_455 . 1_455 68.0(9) ?
O1a M3ca O2d 6_455 . 6_455 154.6(8) ?
O1a M3ca O2e 6_455 . 4_455 147(2) ?
O1a M3ca O2e 6_455 . 7_455 75(4) ?
O1a M3ca O3e 6_455 . 6_455 130(3) ?
O1a M3ca O2f 6_455 . 6_455 79.5(9) ?
O2a M3ca O2b 2_564 . 5_566 96.5(11) ?
O2a M3ca O3b 2_564 . 6_455 89.2(10) ?
O2a M3ca O1c 2_564 . . 86.7(9) ?
O2a M3ca O2c 2_564 . 5_566 82.8(10) ?
O2a M3ca O3c 2_564 . 2_564 17.8(9) ?
O2a M3ca O1d 2_564 . 4_455 79.8(10) ?
O2a M3ca O1d 2_564 . 7_455 175.6(9) ?
O2a M3ca O2d 2_564 . 1_455 170.2(10) ?
O2a M3ca O2d 2_564 . 6_455 73.4(10) ?
O2a M3ca O2e 2_564 . 4_455 65(3) ?
O2a M3ca O2e 2_564 . 7_455 159(3) ?
O2a M3ca O3e 2_564 . 6_455 100(3) ?
O2a M3ca O2f 2_564 . 6_455 96.8(9) ?
O2b M3ca O3b 5_566 . 6_455 62.2(7) ?
O2b M3ca O1c 5_566 . . 85.1(7) ?
O2b M3ca O2c 5_566 . 5_566 17.1(7) ?
O2b M3ca O3c 5_566 . 2_564 103.6(7) ?
O2b M3ca O1d 5_566 . 4_455 147.8(6) ?
O2b M3ca O1d 5_566 . 7_455 85.3(6) ?
O2b M3ca O2d 5_566 . 1_455 90.7(6) ?
O2b M3ca O2d 5_566 . 6_455 142.2(6) ?
O2b M3ca O2e 5_566 . 4_455 152(3) ?
O2b M3ca O2e 5_566 . 7_455 80(3) ?
O2b M3ca O3e 5_566 . 6_455 145.5(11) ?
O2b M3ca O2f 5_566 . 6_455 139.6(7) ?
O3b M3ca O1c 6_455 . . 146.3(7) ?
O3b M3ca O2c 6_455 . 5_566 72.2(7) ?
O3b M3ca O3c 6_455 . 2_564 78.5(6) ?
O3b M3ca O1d 6_455 . 4_455 148.6(6) ?
O3b M3ca O1d 6_455 . 7_455 95.3(6) ?
O3b M3ca O2d 6_455 . 1_455 100.1(6) ?
O3b M3ca O2d 6_455 . 6_455 150.1(6) ?
O3b M3ca O2e 6_455 . 4_455 134.1(13) ?
O3b M3ca O2e 6_455 . 7_455 107(4) ?
O3b M3ca O3e 6_455 . 6_455 147(2) ?
O3b M3ca O2f 6_455 . 6_455 80.1(7) ?
O1c M3ca O2c . . 5_566 74.1(6) ?
O1c M3ca O3c . . 2_564 103.4(6) ?
O1c M3ca O1d . . 4_455 62.8(6) ?
O1c M3ca O1d . . 7_455 89.5(6) ?
O1c M3ca O2d . . 1_455 87.3(6) ?
O1c M3ca O2d . . 6_455 58.5(5) ?
O1c M3ca O2e . . 4_455 73.0(14) ?
O1c M3ca O2e . . 7_455 73(3) ?
O1c M3ca O3e . . 6_455 66.0(18) ?
O1c M3ca O2f . . 6_455 133.6(6) ?
O2c M3ca O3c 5_566 . 2_564 93.1(6) ?
O2c M3ca O1d 5_566 . 4_455 134.1(6) ?
O2c M3ca O1d 5_566 . 7_455 98.2(5) ?
O2c M3ca O2d 5_566 . 1_455 103.0(6) ?
O2c M3ca O2d 5_566 . 6_455 127.3(5) ?
O2c M3ca O2e 5_566 . 4_455 135(3) ?
O2c M3ca O2e 5_566 . 7_455 89(3) ?
O2c M3ca O3e 5_566 . 6_455 139.7(15) ?
O2c M3ca O2f 5_566 . 6_455 152.3(6) ?
O3c M3ca O1d 2_564 . 4_455 82.6(5) ?
O3c M3ca O1d 2_564 . 7_455 164.8(5) ?
O3c M3ca O2d 2_564 . 1_455 162.7(5) ?
O3c M3ca O2d 2_564 . 6_455 78.0(5) ?
O3c M3ca O2e 2_564 . 4_455 66(3) ?
O3c M3ca O2e 2_564 . 7_455 175(4) ?
O3c M3ca O3e 2_564 . 6_455 101(2) ?
O3c M3ca O2f 2_564 . 6_455 81.0(6) ?
O1d M3ca O1d 4_455 . 7_455 96.6(4) ?
O1d M3ca O2d 4_455 . 1_455 90.6(5) ?
O1d M3ca O2d 4_455 . 6_455 8.0(4) ?
O1d M3ca O2e 4_455 . 4_455 17(2) ?
O1d M3ca O2e 4_455 . 7_455 93(4) ?
O1d M3ca O3e 4_455 . 6_455 20(3) ?
O1d M3ca O2f 4_455 . 6_455 72.3(5) ?
O1d M3ca O2d 7_455 . 1_455 6.0(4) ?
O1d M3ca O2d 7_455 . 6_455 102.7(4) ?
O1d M3ca O2e 7_455 . 4_455 112(3) ?
O1d M3ca O2e 7_455 . 7_455 17(3) ?
O1d M3ca O3e 7_455 . 6_455 76(3) ?
O1d M3ca O2f 7_455 . 6_455 84.3(5) ?
O2d M3ca O2d 1_455 . 6_455 96.8(4) ?
O2d M3ca O2e 1_455 . 4_455 106(3) ?
O2d M3ca O2e 1_455 . 7_455 18(2) ?
O2d M3ca O3e 1_455 . 6_455 70(3) ?
O2d M3ca O2f 1_455 . 6_455 81.8(5) ?
O2d M3ca O2e 6_455 . 4_455 16.1(12) ?
O2d M3ca O2e 6_455 . 7_455 97(4) ?
O2d M3ca O3e 6_455 . 6_455 27(3) ?
O2d M3ca O2f 6_455 . 6_455 78.2(5) ?
O2e M3ca O2e 4_455 . 7_455 109(5) ?
O2e M3ca O3e 4_455 . 6_455 36(4) ?
O2e M3ca O2f 4_455 . 6_455 67(2) ?
O2e M3ca O3e 7_455 . 6_455 74(4) ?
O2e M3ca O2f 7_455 . 6_455 99(2) ?
O3e M3ca O2f 6_455 . 6_455 67.9(16) ?
O1a M3k O1a . . 6_455 141.6(11) ?
O1a M3k O2a . . 2_564 69.9(11) ?
O1a M3k O2a . . 5_566 82.7(11) ?
O1a M3k O1b . . . 26.4(9) ?
O1a M3k O2b . . 2_564 52.7(9) ?
O1a M3k O2b . . 5_566 82.0(10) ?
O1a M3k O3b . . 2_564 95.3(9) ?
O1a M3k O3b . . 6_455 136.3(10) ?
O1a M3k O1c . . . 17.7(9) ?
O1a M3k O1c . . 6_455 152.5(9) ?
O1a M3k O2c . . 5_566 67.6(9) ?
O1a M3k O3c . . 2_564 87.2(9) ?
O1a M3k O3c . . 6_455 135.8(9) ?
O1a M3k O1d . . 4_455 66.6(9) ?
O1a M3k O1d . . 7_455 106.5(9) ?
O1a M3k O2d . . 1_455 104.7(9) ?
O1a M3k O2d . . 6_455 60.2(9) ?
O1a M3k O1e . . 1_455 76(3) ?
O1a M3k O2e . . 4_455 72(2) ?
O1a M3k O2e . . 7_455 89(3) ?
O1a M3k O3e . . 4_455 81.5(17) ?
O1a M3k O3e . . 6_455 76(2) ?
O1a M3k O1f . . 4_455 144.5(9) ?
O1a M3k O2f . . 6_455 138.3(10) ?
O1a M3k O2a 6_455 . 2_564 121.4(12) ?
O1a M3k O2a 6_455 . 5_566 59.1(10) ?
O1a M3k O1b 6_455 . . 126.8(9) ?
O1a M3k O2b 6_455 . 2_564 129.8(9) ?
O1a M3k O2b 6_455 . 5_566 61.1(9) ?
O1a M3k O3b 6_455 . 2_564 100.7(9) ?
O1a M3k O3b 6_455 . 6_455 32.3(9) ?
O1a M3k O1c 6_455 . . 136.5(8) ?
O1a M3k O1c 6_455 . 6_455 15.0(9) ?
O1a M3k O2c 6_455 . 5_566 77.2(9) ?
O1a M3k O3c 6_455 . 2_564 110.2(9) ?
O1a M3k O3c 6_455 . 6_455 38.1(8) ?
O1a M3k O1d 6_455 . 4_455 146.8(8) ?
O1a M3k O1d 6_455 . 7_455 63.0(8) ?
O1a M3k O2d 6_455 . 1_455 68.0(9) ?
O1a M3k O2d 6_455 . 6_455 154.6(8) ?
O1a M3k O1e 6_455 . 1_455 94(3) ?
O1a M3k O2e 6_455 . 4_455 147(2) ?
O1a M3k O2e 6_455 . 7_455 75(4) ?
O1a M3k O3e 6_455 . 4_455 123(2) ?
O1a M3k O3e 6_455 . 6_455 130(3) ?
O1a M3k O1f 6_455 . 4_455 73.5(8) ?
O1a M3k O2f 6_455 . 6_455 79.5(9) ?
O2a M3k O2a 2_564 . 5_566 117.0(11) ?
O2a M3k O1b 2_564 . . 96.3(9) ?
O2a M3k O2b 2_564 . 2_564 18.0(8) ?
O2a M3k O2b 2_564 . 5_566 96.5(11) ?
O2a M3k O3b 2_564 . 2_564 25.5(9) ?
O2a M3k O3b 2_564 . 6_455 89.2(10) ?
O2a M3k O1c 2_564 . . 86.7(9) ?
O2a M3k O1c 2_564 . 6_455 127.6(9) ?
O2a M3k O2c 2_564 . 5_566 82.8(10) ?
O2a M3k O3c 2_564 . 2_564 17.8(9) ?
O2a M3k O3c 2_564 . 6_455 83.7(10) ?
O2a M3k O1d 2_564 . 4_455 79.8(10) ?
O2a M3k O1d 2_564 . 7_455 175.6(9) ?
O2a M3k O2d 2_564 . 1_455 170.2(10) ?
O2a M3k O2d 2_564 . 6_455 73.4(10) ?
O2a M3k O1e 2_564 . 1_455 143(3) ?
O2a M3k O2e 2_564 . 4_455 65(3) ?
O2a M3k O2e 2_564 . 7_455 159(3) ?
O2a M3k O3e 2_564 . 4_455 106(2) ?
O2a M3k O3e 2_564 . 6_455 100(3) ?
O2a M3k O1f 2_564 . 4_455 98.0(9) ?
O2a M3k O2f 2_564 . 6_455 96.8(9) ?
O2a M3k O1b 5_566 . . 71.1(8) ?
O2a M3k O2b 5_566 . 2_564 105.8(8) ?
O2a M3k O2b 5_566 . 5_566 22.1(9) ?
O2a M3k O3b 5_566 . 2_564 121.9(8) ?
O2a M3k O3b 5_566 . 6_455 73.2(8) ?
O2a M3k O1c 5_566 . . 79.1(8) ?
O2a M3k O1c 5_566 . 6_455 70.4(8) ?
O2a M3k O2c 5_566 . 5_566 34.2(9) ?
O2a M3k O3c 5_566 . 2_564 125.6(8) ?
O2a M3k O3c 5_566 . 6_455 78.6(7) ?
O2a M3k O1d 5_566 . 4_455 137.8(7) ?
O2a M3k O1d 5_566 . 7_455 64.2(8) ?
O2a M3k O2d 5_566 . 1_455 69.3(8) ?
O2a M3k O2d 5_566 . 6_455 136.3(7) ?
O2a M3k O1e 5_566 . 1_455 70(3) ?
O2a M3k O2e 5_566 . 4_455 151.9(13) ?
O2a M3k O2e 5_566 . 7_455 58(3) ?
O2a M3k O3e 5_566 . 4_455 125.0(13) ?
O2a M3k O3e 5_566 . 6_455 126.9(15) ?
O2a M3k O1f 5_566 . 4_455 130.7(8) ?
O2a M3k O2f 5_566 . 6_455 135.7(8) ?
O1b M3k O2b . . 2_564 79.1(6) ?
O1b M3k O2b . . 5_566 80.1(7) ?
O1b M3k O3b . . 2_564 121.8(6) ?
O1b M3k O3b . . 6_455 142.3(7) ?
O1b M3k O1c . . . 10.4(7) ?
O1b M3k O1c . . 6_455 131.3(6) ?
O1b M3k O2c . . 5_566 71.6(6) ?
O1b M3k O3c . . 2_564 113.4(6) ?
O1b M3k O3c . . 6_455 145.9(6) ?
O1b M3k O1d . . 4_455 68.6(6) ?
O1b M3k O1d . . 7_455 80.0(6) ?
O1b M3k O2d . . 1_455 78.3(6) ?
O1b M3k O2d . . 6_455 65.4(6) ?
O1b M3k O1e . . 1_455 50(3) ?
O1b M3k O2e . . 4_455 80.8(12) ?
O1b M3k O2e . . 7_455 63(3) ?
O1b M3k O3e . . 4_455 71.7(11) ?
O1b M3k O3e . . 6_455 68.1(15) ?
O1b M3k O1f . . 4_455 141.2(6) ?
O1b M3k O2f . . 6_455 135.6(6) ?
O2b M3k O2b 2_564 . 5_566 88.2(7) ?
O2b M3k O3b 2_564 . 2_564 43.0(5) ?
O2b M3k O3b 2_564 . 6_455 99.4(7) ?
O2b M3k O1c 2_564 . . 70.0(6) ?
O2b M3k O1c 2_564 . 6_455 140.0(6) ?
O2b M3k O2c 2_564 . 5_566 72.3(7) ?
O2b M3k O3c 2_564 . 2_564 35.8(5) ?
O2b M3k O3c 2_564 . 6_455 94.9(5) ?
O2b M3k O1d 2_564 . 4_455 78.6(5) ?
O2b M3k O1d 2_564 . 7_455 158.9(5) ?
O2b M3k O2d 2_564 . 1_455 157.3(5) ?
O2b M3k O2d 2_564 . 6_455 71.0(5) ?
O2b M3k O1e 2_564 . 1_455 128(3) ?
O2b M3k O2e 2_564 . 4_455 68(3) ?
O2b M3k O2e 2_564 . 7_455 142(3) ?
O2b M3k O3e 2_564 . 4_455 105(2) ?
O2b M3k O3e 2_564 . 6_455 98(3) ?
O2b M3k O1f 2_564 . 4_455 115.0(5) ?
O2b M3k O2f 2_564 . 6_455 113.1(6) ?
O2b M3k O3b 5_566 . 2_564 99.8(7) ?
O2b M3k O3b 5_566 . 6_455 62.2(7) ?
O2b M3k O1c 5_566 . . 85.1(7) ?
O2b M3k O1c 5_566 . 6_455 75.4(7) ?
O2b M3k O2c 5_566 . 5_566 17.1(7) ?
O2b M3k O3c 5_566 . 2_564 103.6(7) ?
O2b M3k O3c 5_566 . 6_455 66.2(6) ?
O2b M3k O1d 5_566 . 4_455 147.8(6) ?
O2b M3k O1d 5_566 . 7_455 85.3(6) ?
O2b M3k O2d 5_566 . 1_455 90.7(6) ?
O2b M3k O2d 5_566 . 6_455 142.2(6) ?
O2b M3k O1e 5_566 . 1_455 91(3) ?
O2b M3k O2e 5_566 . 4_455 152(3) ?
O2b M3k O2e 5_566 . 7_455 80(3) ?
O2b M3k O3e 5_566 . 4_455 145.3(10) ?
O2b M3k O3e 5_566 . 6_455 145.5(11) ?
O2b M3k O1f 5_566 . 4_455 133.3(6) ?
O2b M3k O2f 5_566 . 6_455 139.6(7) ?
O3b M3k O3b 2_564 . 6_455 69.2(6) ?
O3b M3k O1c 2_564 . . 112.1(6) ?
O3b M3k O1c 2_564 . 6_455 103.6(5) ?
O3b M3k O2c 2_564 . 5_566 91.6(6) ?
O3b M3k O3c 2_564 . 2_564 9.5(5) ?
O3b M3k O3c 2_564 . 6_455 63.0(5) ?
O3b M3k O1d 2_564 . 4_455 90.4(5) ?
O3b M3k O1d 2_564 . 7_455 158.1(5) ?
O3b M3k O2d 2_564 . 1_455 158.5(6) ?
O3b M3k O2d 2_564 . 6_455 86.4(5) ?
O3b M3k O1e 2_564 . 1_455 165(3) ?
O3b M3k O2e 2_564 . 4_455 73(3) ?
O3b M3k O2e 2_564 . 7_455 175(3) ?
O3b M3k O3e 2_564 . 4_455 111.9(15) ?
O3b M3k O3e 2_564 . 6_455 108(2) ?
O3b M3k O1f 2_564 . 4_455 77.5(6) ?
O3b M3k O2f 2_564 . 6_455 78.1(6) ?
O3b M3k O1c 6_455 . . 146.3(7) ?
O3b M3k O1c 6_455 . 6_455 40.7(7) ?
O3b M3k O2c 6_455 . 5_566 72.2(7) ?
O3b M3k O3c 6_455 . 2_564 78.5(6) ?
O3b M3k O3c 6_455 . 6_455 6.3(6) ?
O3b M3k O1d 6_455 . 4_455 148.6(6) ?
O3b M3k O1d 6_455 . 7_455 95.3(6) ?
O3b M3k O2d 6_455 . 1_455 100.1(6) ?
O3b M3k O2d 6_455 . 6_455 150.1(6) ?
O3b M3k O1e 6_455 . 1_455 126(3) ?
O3b M3k O2e 6_455 . 4_455 134.1(13) ?
O3b M3k O2e 6_455 . 7_455 107(4) ?
O3b M3k O3e 6_455 . 4_455 142.0(16) ?
O3b M3k O3e 6_455 . 6_455 147(2) ?
O3b M3k O1f 6_455 . 4_455 73.9(6) ?
O3b M3k O2f 6_455 . 6_455 80.1(7) ?
O1c M3k O1c . . 6_455 141.7(6) ?
O1c M3k O2c . . 5_566 74.1(6) ?
O1c M3k O3c . . 2_564 103.4(6) ?
O1c M3k O3c . . 6_455 148.2(6) ?
O1c M3k O1d . . 4_455 62.8(6) ?
O1c M3k O1d . . 7_455 89.5(6) ?
O1c M3k O2d . . 1_455 87.3(6) ?
O1c M3k O2d . . 6_455 58.5(5) ?
O1c M3k O1e . . 1_455 58(3) ?
O1c M3k O2e . . 4_455 73.0(14) ?
O1c M3k O2e . . 7_455 73(3) ?
O1c M3k O3e . . 4_455 70.6(13) ?
O1c M3k O3e . . 6_455 66.0(18) ?
O1c M3k O1f . . 4_455 139.8(5) ?
O1c M3k O2f . . 6_455 133.6(6) ?
O1c M3k O2c 6_455 . 5_566 91.9(6) ?
O1c M3k O3c 6_455 . 2_564 112.9(5) ?
O1c M3k O3c 6_455 . 6_455 45.2(5) ?
O1c M3k O1d 6_455 . 4_455 131.9(5) ?
O1c M3k O1d 6_455 . 7_455 56.8(5) ?
O1c M3k O2d 6_455 . 1_455 60.8(5) ?
O1c M3k O2d 6_455 . 6_455 139.7(5) ?
O1c M3k O1e 6_455 . 1_455 89(3) ?
O1c M3k O2e 6_455 . 4_455 133(3) ?
O1c M3k O2e 6_455 . 7_455 72(4) ?
O1c M3k O3e 6_455 . 4_455 109(2) ?
O1c M3k O3e 6_455 . 6_455 116(3) ?
O1c M3k O1f 6_455 . 4_455 60.7(5) ?
O1c M3k O2f 6_455 . 6_455 66.3(6) ?
O2c M3k O3c 5_566 . 2_564 93.1(6) ?
O2c M3k O3c 5_566 . 6_455 74.7(5) ?
O2c M3k O1d 5_566 . 4_455 134.1(6) ?
O2c M3k O1d 5_566 . 7_455 98.2(5) ?
O2c M3k O2d 5_566 . 1_455 103.0(6) ?
O2c M3k O2d 5_566 . 6_455 127.3(5) ?
O2c M3k O1e 5_566 . 1_455 96(2) ?
O2c M3k O2e 5_566 . 4_455 135(3) ?
O2c M3k O2e 5_566 . 7_455 89(3) ?
O2c M3k O3e 5_566 . 4_455 142.9(9) ?
O2c M3k O3e 5_566 . 6_455 139.7(15) ?
O2c M3k O1f 5_566 . 4_455 146.1(5) ?
O2c M3k O2f 5_566 . 6_455 152.3(6) ?
O3c M3k O3c 2_564 . 6_455 72.4(5) ?
O3c M3k O1d 2_564 . 4_455 82.6(5) ?
O3c M3k O1d 2_564 . 7_455 164.8(5) ?
O3c M3k O2d 2_564 . 1_455 162.7(5) ?
O3c M3k O2d 2_564 . 6_455 78.0(5) ?
O3c M3k O1e 2_564 . 1_455 156(3) ?
O3c M3k O2e 2_564 . 4_455 66(3) ?
O3c M3k O2e 2_564 . 7_455 175(4) ?
O3c M3k O3e 2_564 . 4_455 105.8(16) ?
O3c M3k O3e 2_564 . 6_455 101(2) ?
O3c M3k O1f 2_564 . 4_455 81.4(5) ?
O3c M3k O2f 2_564 . 6_455 81.0(6) ?
O3c M3k O1d 6_455 . 4_455 143.5(5) ?
O3c M3k O1d 6_455 . 7_455 100.7(4) ?
O3c M3k O2d 6_455 . 1_455 105.4(5) ?
O3c M3k O2d 6_455 . 6_455 144.2(4) ?
O3c M3k O1e 6_455 . 1_455 132(3) ?
O3c M3k O2e 6_455 . 4_455 128.2(13) ?
O3c M3k O2e 6_455 . 7_455 113(4) ?
O3c M3k O3e 6_455 . 4_455 141.1(13) ?
O3c M3k O3e 6_455 . 6_455 145.6(16) ?
O3c M3k O1f 6_455 . 4_455 71.7(5) ?
O3c M3k O2f 6_455 . 6_455 77.7(5) ?
O1d M3k O1d 4_455 . 7_455 96.6(4) ?
O1d M3k O2d 4_455 . 1_455 90.6(5) ?
O1d M3k O2d 4_455 . 6_455 8.0(4) ?
O1d M3k O1e 4_455 . 1_455 75(3) ?
O1d M3k O2e 4_455 . 4_455 17(2) ?
O1d M3k O2e 4_455 . 7_455 93(4) ?
O1d M3k O3e 4_455 . 4_455 27(2) ?
O1d M3k O3e 4_455 . 6_455 20(3) ?
O1d M3k O1f 4_455 . 4_455 78.7(5) ?
O1d M3k O2f 4_455 . 6_455 72.3(5) ?
O1d M3k O2d 7_455 . 1_455 6.0(4) ?
O1d M3k O2d 7_455 . 6_455 102.7(4) ?
O1d M3k O1e 7_455 . 1_455 33(3) ?
O1d M3k O2e 7_455 . 4_455 112(3) ?
O1d M3k O2e 7_455 . 7_455 17(3) ?
O1d M3k O3e 7_455 . 4_455 70.6(18) ?
O1d M3k O3e 7_455 . 6_455 76(3) ?
O1d M3k O1f 7_455 . 4_455 83.6(5) ?
O1d M3k O2f 7_455 . 6_455 84.3(5) ?
O2d M3k O2d 1_455 . 6_455 96.8(4) ?
O2d M3k O1e 1_455 . 1_455 29(3) ?
O2d M3k O2e 1_455 . 4_455 106(3) ?
O2d M3k O2e 1_455 . 7_455 18(2) ?
O2d M3k O3e 1_455 . 4_455 64.6(18) ?
O2d M3k O3e 1_455 . 6_455 70(3) ?
O2d M3k O1f 1_455 . 4_455 81.7(5) ?
O2d M3k O2f 1_455 . 6_455 81.8(5) ?
O2d M3k O1e 6_455 . 1_455 79(3) ?
O2d M3k O2e 6_455 . 4_455 16.1(12) ?
O2d M3k O2e 6_455 . 7_455 97(4) ?
O2d M3k O3e 6_455 . 4_455 34(2) ?
O2d M3k O3e 6_455 . 6_455 27(3) ?
O2d M3k O1f 6_455 . 4_455 84.5(5) ?
O2d M3k O2f 6_455 . 6_455 78.2(5) ?
O1e M3k O2e 1_455 . 4_455 92(4) ?
O1e M3k O2e 1_455 . 7_455 19(5) ?
O1e M3k O3e 1_455 . 4_455 55(3) ?
O1e M3k O3e 1_455 . 6_455 58(3) ?
O1e M3k O1f 1_455 . 4_455 102.7(18) ?
O1e M3k O2f 1_455 . 6_455 100.4(18) ?
O2e M3k O2e 4_455 . 7_455 109(5) ?
O2e M3k O3e 4_455 . 4_455 41(4) ?
O2e M3k O3e 4_455 . 6_455 36(4) ?
O2e M3k O1f 4_455 . 4_455 73(2) ?
O2e M3k O2f 4_455 . 6_455 67(2) ?
O2e M3k O3e 7_455 . 4_455 70(4) ?
O2e M3k O3e 7_455 . 6_455 74(4) ?
O2e M3k O1f 7_455 . 4_455 99(2) ?
O2e M3k O2f 7_455 . 6_455 99(2) ?
O3e M3k O3e 4_455 . 6_455 7(3) ?
O3e M3k O1f 4_455 . 4_455 69.7(11) ?
O3e M3k O2f 4_455 . 6_455 63.9(11) ?
O3e M3k O1f 6_455 . 4_455 73.9(17) ?
O3e M3k O2f 6_455 . 6_455 67.9(16) ?
O1f M3k O2f 4_455 . 6_455 6.4(5) ?
O3a M1ca O3a . . 6_456 131.2(12) ?
O3a M1ca O1b . . . 26.3(10) ?
O3a M1ca O2b . . 6_456 108.4(12) ?
O3a M1ca O3b . . 5_566 96.7(12) ?
O3a M1ca O2c . . . 21.0(12) ?
O3a M1ca O2c . . 6_456 123.4(11) ?
O3a M1ca O3c . . 5_566 95.8(11) ?
O3a M1ca O3d . . 1_455 87.9(11) ?
O3a M1ca O1e . . 1_455 83(4) ?
O3a M1ca O2e . . 7_455 92(4) ?
O3a M1ca O1f . . 4_456 77.1(10) ?
O3a M1ca O2f . . 1_455 157.5(10) ?
O3a M1ca O3f . . 1_455 138.0(11) ?
O3a M1ca O3f . . 7_455 136.0(11) ?
O3a M1ca O1b 6_456 . . 155.9(9) ?
O3a M1ca O2b 6_456 . 6_456 32.0(11) ?
O3a M1ca O3b 6_456 . 5_566 85.6(9) ?
O3a M1ca O2c 6_456 . . 113.7(9) ?
O3a M1ca O2c 6_456 . 6_456 20.1(10) ?
O3a M1ca O3c 6_456 . 5_566 96.8(9) ?
O3a M1ca O3d 6_456 . 1_455 132.8(9) ?
O3a M1ca O1e 6_456 . 1_455 145(4) ?
O3a M1ca O2e 6_456 . 7_455 136(4) ?
O3a M1ca O1f 6_456 . 4_456 73.1(8) ?
O3a M1ca O2f 6_456 . 1_455 71.3(8) ?
O3a M1ca O3f 6_456 . 1_455 61.1(9) ?
O3a M1ca O3f 6_456 . 7_455 63.6(9) ?
O1b M1ca O2b . . 6_456 126.9(8) ?
O1b M1ca O3b . . 5_566 89.6(7) ?
O1b M1ca O2c . . . 42.2(6) ?
O1b M1ca O2c . . 6_456 141.7(7) ?
O1b M1ca O3c . . 5_566 82.9(6) ?
O1b M1ca O3d . . 1_455 69.4(6) ?
O1b M1ca O1e . . 1_455 59(4) ?
O1b M1ca O2e . . 7_455 65(4) ?
O1b M1ca O1f . . 4_456 97.9(7) ?
O1b M1ca O2f . . 1_455 131.4(6) ?
O1b M1ca O3f . . 1_455 137.6(6) ?
O1b M1ca O3f . . 7_455 134.9(6) ?
O2b M1ca O3b 6_456 . 5_566 62.9(7) ?
O2b M1ca O2c 6_456 . . 87.9(8) ?
O2b M1ca O2c 6_456 . 6_456 15.2(8) ?
O2b M1ca O3c 6_456 . 5_566 76.8(7) ?
O2b M1ca O3d 6_456 . 1_455 163.4(7) ?
O2b M1ca O1e 6_456 . 1_455 162(4) ?
O2b M1ca O2e 6_456 . 7_455 139(4) ?
O2b M1ca O1f 6_456 . 4_456 84.5(7) ?
O2b M1ca O2f 6_456 . 1_455 91.3(7) ?
O2b M1ca O3f 6_456 . 1_455 93.0(7) ?
O2b M1ca O3f 6_456 . 7_455 95.6(7) ?
O3b M1ca O2c 5_566 . . 83.8(6) ?
O3b M1ca O2c 5_566 . 6_456 66.8(6) ?
O3b M1ca O3c 5_566 . 5_566 14.3(6) ?
O3b M1ca O3d 5_566 . 1_455 119.3(5) ?
O3b M1ca O1e 5_566 . 1_455 102(3) ?
O3b M1ca O2e 5_566 . 7_455 79(3) ?
O3b M1ca O1f 5_566 . 4_456 143.3(6) ?
O3b M1ca O2f 5_566 . 1_455 82.4(5) ?
O3b M1ca O3f 5_566 . 1_455 125.3(6) ?
O3b M1ca O3f 5_566 . 7_455 127.2(5) ?
O2c M1ca O2c . . 6_456 103.0(6) ?
O2c M1ca O3c . . 5_566 87.3(6) ?
O2c M1ca O3d . . 1_455 108.6(5) ?
O2c M1ca O1e . . 1_455 101(4) ?
O2c M1ca O2e . . 7_455 105(4) ?
O2c M1ca O1f . . 4_456 78.3(6) ?
O2c M1ca O2f . . 1_455 164.9(5) ?
O2c M1ca O3f . . 1_455 147.4(5) ?
O2c M1ca O3f . . 7_455 146.5(5) ?
O2c M1ca O3c 6_456 . 5_566 79.3(5) ?
O2c M1ca O3d 6_456 . 1_455 148.2(5) ?
O2c M1ca O1e 6_456 . 1_455 152(4) ?
O2c M1ca O2e 6_456 . 7_455 133(4) ?
O2c M1ca O1f 6_456 . 4_456 86.3(5) ?
O2c M1ca O2f 6_456 . 1_455 77.1(6) ?
O2c M1ca O3f 6_456 . 1_455 79.5(6) ?
O2c M1ca O3f 6_456 . 7_455 82.2(6) ?
O3c M1ca O3d 5_566 . 1_455 105.1(5) ?
O3c M1ca O1e 5_566 . 1_455 88(3) ?
O3c M1ca O2e 5_566 . 7_455 65(3) ?
O3c M1ca O1f 5_566 . 4_456 156.8(5) ?
O3c M1ca O2f 5_566 . 1_455 77.8(5) ?
O3c M1ca O3f 5_566 . 1_455 124.6(5) ?
O3c M1ca O3f 5_566 . 7_455 125.9(5) ?
O3d M1ca O1e 1_455 . 1_455 19(2) ?
O3d M1ca O2e 1_455 . 7_455 40(3) ?
O3d M1ca O1f 1_455 . 4_456 96.8(4) ?
O3d M1ca O2f 1_455 . 1_455 73.3(5) ?
O3d M1ca O3f 1_455 . 1_455 72.1(4) ?
O3d M1ca O3f 1_455 . 7_455 69.7(4) ?
O1e M1ca O2e 1_455 . 7_455 24(5) ?
O1e M1ca O1f 1_455 . 4_456 113(3) ?
O1e M1ca O2f 1_455 . 1_455 76(4) ?
O1e M1ca O3f 1_455 . 1_455 87(3) ?
O1e M1ca O3f 1_455 . 7_455 85(3) ?
O2e M1ca O1f 7_455 . 4_456 136(3) ?
O2e M1ca O2f 7_455 . 1_455 66(4) ?
O2e M1ca O3f 7_455 . 1_455 95(3) ?
O2e M1ca O3f 7_455 . 7_455 94(3) ?
O1f M1ca O2f 4_456 . 1_455 116.7(5) ?
O1f M1ca O3f 4_456 . 1_455 69.4(5) ?
O1f M1ca O3f 4_456 . 7_455 69.0(5) ?
O2f M1ca O3f 1_455 . 1_455 47.7(5) ?
O2f M1ca O3f 1_455 . 7_455 48.6(5) ?
O3f M1ca O3f 1_455 . 7_455 2.7(5) ?
O1a M1k O2a 5_566 . 5_566 42.7(9) ?
O1a M1k O2a 5_566 . 6_456 54.5(9) ?
O1a M1k O3a 5_566 . . 76.5(14) ?
O1a M1k O3a 5_566 . 6_456 86.2(11) ?
O1a M1k O1b 5_566 . . 79.1(9) ?
O1a M1k O2b 5_566 . . 63.7(9) ?
O1a M1k O2b 5_566 . 6_456 55.6(9) ?
O1a M1k O3b 5_566 . 5_566 26.6(9) ?
O1a M1k O1c 5_566 . . 77.6(8) ?
O1a M1k O2c 5_566 . . 59.8(9) ?
O1a M1k O2c 5_566 . 6_456 66.3(8) ?
O1a M1k O3c 5_566 . 5_566 37.0(8) ?
O1a M1k O3d 5_566 . 1_455 134.4(6) ?
O1a M1k O1e 5_566 . 1_455 116(3) ?
O1a M1k O2e 5_566 . 7_455 97(3) ?
O1a M1k O1f 5_566 . 4_456 120.2(7) ?
O1a M1k O1f 5_566 . 7_455 107.3(8) ?
O1a M1k O2f 5_566 . 1_455 107.7(8) ?
O1a M1k O2f 5_566 . 6_456 117.5(7) ?
O1a M1k O3f 5_566 . 1_455 142.7(8) ?
O1a M1k O3f 5_566 . 4_456 133.7(8) ?
O1a M1k O3f 5_566 . 6_456 131.1(8) ?
O1a M1k O3f 5_566 . 7_455 145.3(8) ?
O2a M1k O2a 5_566 . 6_456 94.4(9) ?
O2a M1k O3a 5_566 . . 90.1(12) ?
O2a M1k O3a 5_566 . 6_456 107.3(11) ?
O2a M1k O1b 5_566 . . 74.2(9) ?
O2a M1k O2b 5_566 . . 89.0(9) ?
O2a M1k O2b 5_566 . 6_456 87.2(9) ?
O2a M1k O3b 5_566 . 5_566 24.3(8) ?
O2a M1k O1c 5_566 . . 71.1(8) ?
O2a M1k O2c 5_566 . . 85.1(9) ?
O2a M1k O2c 5_566 . 6_456 90.0(8) ?
O2a M1k O3c 5_566 . 5_566 10.7(8) ?
O2a M1k O3d 5_566 . 1_455 95.9(7) ?
O2a M1k O1e 5_566 . 1_455 78(3) ?
O2a M1k O2e 5_566 . 7_455 56(3) ?
O2a M1k O1f 5_566 . 4_456 161.6(8) ?
O2a M1k O1f 5_566 . 7_455 83.9(8) ?
O2a M1k O2f 5_566 . 1_455 79.8(8) ?
O2a M1k O2f 5_566 . 6_456 158.5(8) ?
O2a M1k O3f 5_566 . 1_455 127.5(8) ?
O2a M1k O3f 5_566 . 4_456 139.4(8) ?
O2a M1k O3f 5_566 . 6_456 138.6(8) ?
O2a M1k O3f 5_566 . 7_455 128.3(8) ?
O2a M1k O3a 6_456 . . 89.5(13) ?
O2a M1k O3a 6_456 . 6_456 45.1(11) ?
O2a M1k O1b 6_456 . . 111.1(9) ?
O2a M1k O2b 6_456 . . 70.5(9) ?
O2a M1k O2b 6_456 . 6_456 20.3(10) ?
O2a M1k O3b 6_456 . 5_566 71.2(8) ?
O2a M1k O1c 6_456 . . 111.9(8) ?
O2a M1k O2c 6_456 . . 69.7(9) ?
O2a M1k O2c 6_456 . 6_456 34.2(9) ?
O2a M1k O3c 6_456 . 5_566 85.4(8) ?
O2a M1k O3d 6_456 . 1_455 169.4(7) ?
O2a M1k O1e 6_456 . 1_455 169(3) ?
O2a M1k O2e 6_456 . 7_455 151(3) ?
O2a M1k O1f 6_456 . 4_456 72.6(7) ?
O2a M1k O1f 6_456 . 7_455 104.5(9) ?
O2a M1k O2f 6_456 . 1_455 111.2(9) ?
O2a M1k O2f 6_456 . 6_456 71.1(7) ?
O2a M1k O3f 6_456 . 1_455 103.4(8) ?
O2a M1k O3f 6_456 . 4_456 109.6(8) ?
O2a M1k O3f 6_456 . 6_456 107.8(8) ?
O2a M1k O3f 6_456 . 7_455 105.6(8) ?
O3a M1k O3a . . 6_456 131.2(12) ?
O3a M1k O1b . . . 26.3(10) ?
O3a M1k O2b . . . 19.2(11) ?
O3a M1k O2b . . 6_456 108.4(12) ?
O3a M1k O3b . . 5_566 96.7(12) ?
O3a M1k O1c . . . 28.9(9) ?
O3a M1k O2c . . . 21.0(12) ?
O3a M1k O2c . . 6_456 123.4(11) ?
O3a M1k O3c . . 5_566 95.8(11) ?
O3a M1k O3d . . 1_455 87.9(11) ?
O3a M1k O1e . . 1_455 83(4) ?
O3a M1k O2e . . 7_455 92(4) ?
O3a M1k O1f . . 4_456 77.1(10) ?
O3a M1k O1f . . 7_455 165.1(10) ?
O3a M1k O2f . . 1_455 157.5(10) ?
O3a M1k O2f . . 6_456 74.5(10) ?
O3a M1k O3f . . 1_455 138.0(11) ?
O3a M1k O3f . . 4_456 59.0(11) ?
O3a M1k O3f . . 6_456 56.6(11) ?
O3a M1k O3f . . 7_455 136.0(11) ?
O3a M1k O1b 6_456 . . 155.9(9) ?
O3a M1k O2b 6_456 . . 113.7(8) ?
O3a M1k O2b 6_456 . 6_456 32.0(11) ?
O3a M1k O3b 6_456 . 5_566 85.6(9) ?
O3a M1k O1c 6_456 . . 157.0(9) ?
O3a M1k O2c 6_456 . . 113.7(9) ?
O3a M1k O2c 6_456 . 6_456 20.1(10) ?
O3a M1k O3c 6_456 . 5_566 96.8(9) ?
O3a M1k O3d 6_456 . 1_455 132.8(9) ?
O3a M1k O1e 6_456 . 1_455 145(4) ?
O3a M1k O2e 6_456 . 7_455 136(4) ?
O3a M1k O1f 6_456 . 4_456 73.1(8) ?
O3a M1k O1f 6_456 . 7_455 63.6(8) ?
O3a M1k O2f 6_456 . 1_455 71.3(8) ?
O3a M1k O2f 6_456 . 6_456 74.0(8) ?
O3a M1k O3f 6_456 . 1_455 61.1(9) ?
O3a M1k O3f 6_456 . 4_456 112.9(8) ?
O3a M1k O3f 6_456 . 6_456 113.2(8) ?
O3a M1k O3f 6_456 . 7_455 63.6(9) ?
O1b M1k O2b . . . 42.4(6) ?
O1b M1k O2b . . 6_456 126.9(8) ?
O1b M1k O3b . . 5_566 89.6(7) ?
O1b M1k O1c . . . 3.2(6) ?
O1b M1k O2c . . . 42.2(6) ?
O1b M1k O2c . . 6_456 141.7(7) ?
O1b M1k O3c . . 5_566 82.9(6) ?
O1b M1k O3d . . 1_455 69.4(6) ?
O1b M1k O1e . . 1_455 59(4) ?
O1b M1k O2e . . 7_455 65(4) ?
O1b M1k O1f . . 4_456 97.9(7) ?
O1b M1k O1f . . 7_455 139.1(6) ?
O1b M1k O2f . . 1_455 131.4(6) ?
O1b M1k O2f . . 6_456 95.9(6) ?
O1b M1k O3f . . 1_455 137.6(6) ?
O1b M1k O3f . . 4_456 66.8(6) ?
O1b M1k O3f . . 6_456 65.4(6) ?
O1b M1k O3f . . 7_455 134.9(6) ?
O2b M1k O2b . . 6_456 89.3(7) ?
O2b M1k O3b . . 5_566 87.9(6) ?
O2b M1k O1c . . . 44.3(5) ?
O2b M1k O2c . . . 4.1(6) ?
O2b M1k O2c . . 6_456 104.3(6) ?
O2b M1k O3c . . 5_566 91.4(5) ?
O2b M1k O3d . . 1_455 107.0(5) ?
O2b M1k O1e . . 1_455 101(4) ?
O2b M1k O2e . . 7_455 107(4) ?
O2b M1k O1f . . 4_456 74.6(5) ?
O2b M1k O1f . . 7_455 171.0(5) ?
O2b M1k O2f . . 1_455 168.7(5) ?
O2b M1k O2f . . 6_456 71.5(5) ?
O2b M1k O3f . . 1_455 143.5(5) ?
O2b M1k O3f . . 4_456 70.0(5) ?
O2b M1k O3f . . 6_456 67.4(5) ?
O2b M1k O3f . . 7_455 142.5(5) ?
O2b M1k O3b 6_456 . 5_566 62.9(7) ?
O2b M1k O1c 6_456 . . 126.9(7) ?
O2b M1k O2c 6_456 . . 87.9(8) ?
O2b M1k O2c 6_456 . 6_456 15.2(8) ?
O2b M1k O3c 6_456 . 5_566 76.8(7) ?
O2b M1k O3d 6_456 . 1_455 163.4(7) ?
O2b M1k O1e 6_456 . 1_455 162(4) ?
O2b M1k O2e 6_456 . 7_455 139(4) ?
O2b M1k O1f 6_456 . 4_456 84.5(7) ?
O2b M1k O1f 6_456 . 7_455 84.9(7) ?
O2b M1k O2f 6_456 . 1_455 91.3(7) ?
O2b M1k O2f 6_456 . 6_456 83.8(6) ?
O2b M1k O3f 6_456 . 1_455 93.0(7) ?
O2b M1k O3f 6_456 . 4_456 125.3(6) ?
O2b M1k O3f 6_456 . 6_456 124.1(6) ?
O2b M1k O3f 6_456 . 7_455 95.6(7) ?
O3b M1k O1c 5_566 . . 87.0(6) ?
O3b M1k O2c 5_566 . . 83.8(6) ?
O3b M1k O2c 5_566 . 6_456 66.8(6) ?
O3b M1k O3c 5_566 . 5_566 14.3(6) ?
O3b M1k O3d 5_566 . 1_455 119.3(5) ?
O3b M1k O1e 5_566 . 1_455 102(3) ?
O3b M1k O2e 5_566 . 7_455 79(3) ?
O3b M1k O1f 5_566 . 4_456 143.3(6) ?
O3b M1k O1f 5_566 . 7_455 83.3(5) ?
O3b M1k O2f 5_566 . 1_455 82.4(5) ?
O3b M1k O2f 5_566 . 6_456 141.2(6) ?
O3b M1k O3f 5_566 . 1_455 125.3(6) ?
O3b M1k O3f 5_566 . 4_456 155.3(5) ?
O3b M1k O3f 5_566 . 6_456 153.2(5) ?
O3b M1k O3f 5_566 . 7_455 127.2(5) ?
O1c M1k O2c . . . 43.8(5) ?
O1c M1k O2c . . 6_456 141.3(6) ?
O1c M1k O3c . . 5_566 79.9(5) ?
O1c M1k O3d . . 1_455 69.2(4) ?
O1c M1k O1e . . 1_455 58(4) ?
O1c M1k O2e . . 7_455 63(4) ?
O1c M1k O1f . . 4_456 101.1(5) ?
O1c M1k O1f . . 7_455 136.8(5) ?
O1c M1k O2f . . 1_455 129.0(5) ?
O1c M1k O2f . . 6_456 99.1(5) ?
O1c M1k O3f . . 1_455 138.7(5) ?
O1c M1k O3f . . 4_456 69.6(4) ?
O1c M1k O3f . . 6_456 68.3(4) ?
O1c M1k O3f . . 7_455 136.1(5) ?
O2c M1k O2c . . 6_456 103.0(6) ?
O2c M1k O3c . . 5_566 87.3(6) ?
O2c M1k O3d . . 1_455 108.6(5) ?
O2c M1k O1e . . 1_455 101(4) ?
O2c M1k O2e . . 7_455 105(4) ?
O2c M1k O1f . . 4_456 78.3(6) ?
O2c M1k O1f . . 7_455 167.0(6) ?
O2c M1k O2f . . 1_455 164.9(5) ?
O2c M1k O2f . . 6_456 75.2(5) ?
O2c M1k O3f . . 1_455 147.4(5) ?
O2c M1k O3f . . 4_456 74.0(6) ?
O2c M1k O3f . . 6_456 71.4(6) ?
O2c M1k O3f . . 7_455 146.5(5) ?
O2c M1k O3c 6_456 . 5_566 79.3(5) ?
O2c M1k O3d 6_456 . 1_455 148.2(5) ?
O2c M1k O1e 6_456 . 1_455 152(4) ?
O2c M1k O2e 6_456 . 7_455 133(4) ?
O2c M1k O1f 6_456 . 4_456 86.3(5) ?
O2c M1k O1f 6_456 . 7_455 70.3(6) ?
O2c M1k O2f 6_456 . 1_455 77.1(6) ?
O2c M1k O2f 6_456 . 6_456 86.4(5) ?
O2c M1k O3f 6_456 . 1_455 79.5(6) ?
O2c M1k O3f 6_456 . 4_456 128.1(4) ?
O2c M1k O3f 6_456 . 6_456 127.6(4) ?
O2c M1k O3f 6_456 . 7_455 82.2(6) ?
O3c M1k O3d 5_566 . 1_455 105.1(5) ?
O3c M1k O1e 5_566 . 1_455 88(3) ?
O3c M1k O2e 5_566 . 7_455 65(3) ?
O3c M1k O1f 5_566 . 4_456 156.8(5) ?
O3c M1k O1f 5_566 . 7_455 80.6(5) ?
O3c M1k O2f 5_566 . 1_455 77.8(5) ?
O3c M1k O2f 5_566 . 6_456 154.3(5) ?
O3c M1k O3f 5_566 . 1_455 124.6(5) ?
O3c M1k O3f 5_566 . 4_456 149.2(4) ?
O3c M1k O3f 5_566 . 6_456 148.1(4) ?
O3c M1k O3f 5_566 . 7_455 125.9(5) ?
O3d M1k O1e 1_455 . 1_455 19(2) ?
O3d M1k O2e 1_455 . 7_455 40(3) ?
O3d M1k O1f 1_455 . 4_456 96.8(4) ?
O3d M1k O1f 1_455 . 7_455 79.3(4) ?
O3d M1k O2f 1_455 . 1_455 73.3(5) ?
O3d M1k O2f 1_455 . 6_456 98.3(4) ?
O3d M1k O3f 1_455 . 1_455 72.1(4) ?
O3d M1k O3f 1_455 . 4_456 60.4(4) ?
O3d M1k O3f 1_455 . 6_456 62.3(4) ?
O3d M1k O3f 1_455 . 7_455 69.7(4) ?
O1e M1k O2e 1_455 . 7_455 24(5) ?
O1e M1k O1f 1_455 . 4_456 113(3) ?
O1e M1k O1f 1_455 . 7_455 83(4) ?
O1e M1k O2f 1_455 . 1_455 76(4) ?
O1e M1k O2f 1_455 . 6_456 114(3) ?
O1e M1k O3f 1_455 . 1_455 87(3) ?
O1e M1k O3f 1_455 . 4_456 73(3) ?
O1e M1k O3f 1_455 . 6_456 74(4) ?
O1e M1k O3f 1_455 . 7_455 85(3) ?
O2e M1k O1f 7_455 . 4_456 136(3) ?
O2e M1k O1f 7_455 . 7_455 74(4) ?
O2e M1k O2f 7_455 . 1_455 66(4) ?
O2e M1k O2f 7_455 . 6_456 137(4) ?
O2e M1k O3f 7_455 . 1_455 95(3) ?
O2e M1k O3f 7_455 . 4_456 96(4) ?
O2e M1k O3f 7_455 . 6_456 97(4) ?
O2e M1k O3f 7_455 . 7_455 94(3) ?
O1f M1k O1f 4_456 . 7_455 111.6(5) ?
O1f M1k O2f 4_456 . 1_455 116.7(5) ?
O1f M1k O2f 4_456 . 6_456 3.1(5) ?
O1f M1k O3f 4_456 . 1_455 69.4(5) ?
O1f M1k O3f 4_456 . 4_456 41.9(4) ?
O1f M1k O3f 4_456 . 6_456 41.4(5) ?
O1f M1k O3f 4_456 . 7_455 69.0(5) ?
O1f M1k O2f 7_455 . 1_455 7.7(5) ?
O1f M1k O2f 7_455 . 6_456 114.5(5) ?
O1f M1k O3f 7_455 . 1_455 44.1(5) ?
O1f M1k O3f 7_455 . 4_456 119.0(4) ?
O1f M1k O3f 7_455 . 6_456 121.6(4) ?
O1f M1k O3f 7_455 . 7_455 45.4(4) ?
O2f M1k O2f 1_455 . 6_456 119.7(5) ?
O2f M1k O3f 1_455 . 1_455 47.7(5) ?
O2f M1k O3f 1_455 . 4_456 118.2(4) ?
O2f M1k O3f 1_455 . 6_456 120.9(4) ?
O2f M1k O3f 1_455 . 7_455 48.6(5) ?
O2f M1k O3f 6_456 . 1_455 72.5(5) ?
O2f M1k O3f 6_456 . 4_456 42.1(4) ?
O2f M1k O3f 6_456 . 6_456 41.3(4) ?
O2f M1k O3f 6_456 . 7_455 72.1(4) ?
O3f M1k O3f 1_455 . 4_456 79.1(5) ?
O3f M1k O3f 1_455 . 6_456 81.4(5) ?
O3f M1k O3f 1_455 . 7_455 2.7(5) ?
O3f M1k O3f 4_456 . 6_456 2.7(4) ?
O3f M1k O3f 4_456 . 7_455 77.0(4) ?
O3f M1k O3f 6_456 . 7_455 79.3(4) ?
O3a M1mg O2b . . 6_456 108.4(12) ?
O3a M1mg O1e . . 1_455 83(4) ?
O2b M1mg O1e 6_456 . 1_455 162(4) ?
O1a C1a O2a . . . 120(3) ?
O1a C1a O3a . . . 122(3) ?
O1a C1a O1b . . . 65(2) ?
O1a C1a O2b . . . 172(3) ?
O1a C1a O3b . . . 63(2) ?
O1a C1a O1c . . . 38.6(19) ?
O1a C1a O2c . . . 151(3) ?
O1a C1a O3c . . . 87(2) ?
O2a C1a O3a . . . 118(3) ?
O2a C1a O1b . . . 174(3) ?
O2a C1a O2b . . . 52.5(19) ?
O2a C1a O3b . . . 58(2) ?
O2a C1a O1c . . . 155(3) ?
O2a C1a O2c . . . 81(2) ?
O2a C1a O3c . . . 32.5(17) ?
O3a C1a O1b . . . 58(2) ?
O3a C1a O2b . . . 65(2) ?
O3a C1a O3b . . . 172(2) ?
O3a C1a O1c . . . 85(2) ?
O3a C1a O2c . . . 42(2) ?
O3a C1a O3c . . . 150(2) ?
O1b C1a O2b . . . 123(2) ?
O1b C1a O3b . . . 126(2) ?
O1b C1a O1c . . . 28.0(15) ?
O1b C1a O2c . . . 96(2) ?
O1b C1a O3c . . . 152(2) ?
O2b C1a O3b . . . 110(2) ?
O2b C1a O1c . . . 150(2) ?
O2b C1a O2c . . . 32.6(14) ?
O2b C1a O3c . . . 84.9(17) ?
O3b C1a O1c . . . 97.5(19) ?
O3b C1a O2c . . . 137(2) ?
O3b C1a O3c . . . 26.9(13) ?
O1c C1a O2c . . . 124(2) ?
O1c C1a O3c . . . 124.2(19) ?
O2c C1a O3c . . . 110.4(18) ?
O1a C1b O2a . . . 123(2) ?
O1a C1b O3a . . . 114(2) ?
O1a C1b O1b . . . 60.4(19) ?
O1a C1b O2b . . . 172(2) ?
O1a C1b O3b . . . 63(2) ?
O1a C1b O1c . . . 36.5(18) ?
O1a C1b O2c . . . 142(2) ?
O1a C1b O3c . . . 88.5(19) ?
O2a C1b O3a . . . 122(2) ?
O2a C1b O1b . . . 176(2) ?
O2a C1b O2b . . . 56(2) ?
O2a C1b O3b . . . 62.0(19) ?
O2a C1b O1c . . . 158(2) ?
O2a C1b O2c . . . 84(2) ?
O2a C1b O3c . . . 34.9(18) ?
O3a C1b O1b . . . 54.4(18) ?
O3a C1b O2b . . . 65.6(19) ?
O3a C1b O3b . . . 176(2) ?
O3a C1b O1c . . . 80.0(19) ?
O3a C1b O2c . . . 40.8(19) ?
O3a C1b O3c . . . 155(2) ?
O1b C1b O2b . . . 119.9(17) ?
O1b C1b O3b . . . 122.1(16) ?
O1b C1b O1c . . . 26.0(13) ?
O1b C1b O2c . . . 91.5(15) ?
O1b C1b O3c . . . 148.9(15) ?
O2b C1b O3b . . . 117.9(17) ?
O2b C1b O1c . . . 145.4(17) ?
O2b C1b O2c . . . 33.2(14) ?
O2b C1b O3c . . . 90.6(15) ?
O3b C1b O1c . . . 96.4(15) ?
O3b C1b O2c . . . 143.0(17) ?
O3b C1b O3c . . . 28.4(13) ?
O1c C1b O2c . . . 117.1(15) ?
O1c C1b O3c . . . 124.0(14) ?
O2c C1b O3c . . . 115.0(14) ?
O1a C1c O2a . . . 123(2) ?
O1a C1c O3a . . . 115(2) ?
O1a C1c O1b . . . 60.8(19) ?
O1a C1c O2b . . . 174(2) ?
O1a C1c O3b . . . 62(2) ?
O1a C1c O1c . . . 36.5(18) ?
O1a C1c O2c . . . 150(2) ?
O1a C1c O3c . . . 88.6(19) ?
O2a C1c O3a . . . 121(2) ?
O2a C1c O1b . . . 166(2) ?
O2a C1c O2b . . . 55.4(19) ?
O2a C1c O3b . . . 60.5(19) ?
O2a C1c O1c . . . 151(2) ?
O2a C1c O2c . . . 85.7(19) ?
O2a C1c O3c . . . 34.5(17) ?
O3a C1c O1b . . . 54.6(18) ?
O3a C1c O2b . . . 65.6(19) ?
O3a C1c O3b . . . 164(2) ?
O3a C1c O1c . . . 79.8(18) ?
O3a C1c O2c . . . 41.7(19) ?
O3a C1c O3c . . . 154.9(17) ?
O1b C1c O2b . . . 119.7(16) ?
O1b C1c O3b . . . 120.1(15) ?
O1b C1c O1c . . . 25.9(13) ?
O1b C1c O2c . . . 94.1(15) ?
O1b C1c O3c . . . 148.0(14) ?
O2b C1c O3b . . . 115.2(16) ?
O2b C1c O1c . . . 142.5(15) ?
O2b C1c O2c . . . 33.8(14) ?
O2b C1c O3c . . . 89.8(14) ?
O3b C1c O1c . . . 94.2(14) ?
O3b C1c O2c . . . 145.8(15) ?
O3b C1c O3c . . . 27.9(13) ?
O1c C1c O2c . . . 119.9(14) ?
O1c C1c O3c . . . 122.1(13) ?
O2c C1c O3c . . . 117.9(13) ?
O1d C1d O1d . . 7_555 110.9(11) ?
O1d C1d O2d . . . 119.9(11) ?
O1d C1d O2d . . 7_555 22.6(10) ?
O1d C1d O3d . . . 122.1(7) ?
O1d C1d O1e . . . 161(5) ?
O1d C1d O1e . . 7_555 87(6) ?
O1d C1d O2e . . . 36(6) ?
O1d C1d O2e . . 7_555 147(7) ?
O1d C1d O3e . . . 74(8) ?
O1d C1d O3e . . 7_555 39(8) ?
O1d C1d O2d 7_555 . . 22.6(10) ?
O1d C1d O2d 7_555 . 7_555 119.9(11) ?
O1d C1d O3d 7_555 . . 122.1(7) ?
O1d C1d O1e 7_555 . . 87(6) ?
O1d C1d O1e 7_555 . 7_555 161(5) ?
O1d C1d O2e 7_555 . . 147(7) ?
O1d C1d O2e 7_555 . 7_555 36(6) ?
O1d C1d O3e 7_555 . . 39(8) ?
O1d C1d O3e 7_555 . 7_555 74(8) ?
O2d C1d O2d . . 7_555 119.5(11) ?
O2d C1d O3d . . . 117.9(7) ?
O2d C1d O1e . . . 79(5) ?
O2d C1d O1e . . 7_555 149(8) ?
O2d C1d O2e . . . 154(2) ?
O2d C1d O2e . . 7_555 35(2) ?
O2d C1d O3e . . . 58(7) ?
O2d C1d O3e . . 7_555 89(8) ?
O2d C1d O3d 7_555 . . 117.9(7) ?
O2d C1d O1e 7_555 . . 149(8) ?
O2d C1d O1e 7_555 . 7_555 79(5) ?
O2d C1d O2e 7_555 . . 35(2) ?
O2d C1d O2e 7_555 . 7_555 154(2) ?
O2d C1d O3e 7_555 . . 89(8) ?
O2d C1d O3e 7_555 . 7_555 58(7) ?
O3d C1d O1e . . . 39(5) ?
O3d C1d O1e . . 7_555 39(5) ?
O3d C1d O2e . . . 87(4) ?
O3d C1d O2e . . 7_555 87(4) ?
O3d C1d O3e . . . 142(4) ?
O3d C1d O3e . . 7_555 142(4) ?
O1e C1d O1e . . 7_555 75(9) ?
O1e C1d O2e . . . 125(8) ?
O1e C1d O2e . . 7_555 50(9) ?
O1e C1d O3e . . . 121(11) ?
O1e C1d O3e . . 7_555 153(11) ?
O1e C1d O2e 7_555 . . 50(9) ?
O1e C1d O2e 7_555 . 7_555 125(8) ?
O1e C1d O3e 7_555 . . 153(11) ?
O1e C1d O3e 7_555 . 7_555 121(11) ?
O2e C1d O2e . . 7_555 171(6) ?
O2e C1d O3e . . . 108(11) ?
O2e C1d O3e . . 7_555 73(11) ?
O2e C1d O3e 7_555 . . 73(11) ?
O2e C1d O3e 7_555 . 7_555 108(11) ?
O3e C1d O3e . . 7_555 35(12) ?
O1d C1e O1d . . 7_555 117.1(19) ?
O1d C1e O2d . . . 120.6(18) ?
O1d C1e O2d . . 7_555 22.9(11) ?
O1d C1e O3d . . . 124.5(19) ?
O1d C1e O1e . . . 156(7) ?
O1d C1e O1e . . 7_555 88(6) ?
O1d C1e O2e . . . 38(6) ?
O1d C1e O2e . . 7_555 152(4) ?
O1d C1e O3e . . . 81(9) ?
O1d C1e O3e . . 7_555 43(9) ?
O1d C1e O2d 7_555 . . 21.5(11) ?
O1d C1e O2d 7_555 . 7_555 120.7(18) ?
O1d C1e O3d 7_555 . . 118.3(18) ?
O1d C1e O1e 7_555 . . 83(6) ?
O1d C1e O1e 7_555 . 7_555 151(7) ?
O1d C1e O2e 7_555 . . 155(4) ?
O1d C1e O2e 7_555 . 7_555 36(5) ?
O1d C1e O3e 7_555 . . 41(9) ?
O1d C1e O3e 7_555 . 7_555 79(9) ?
O2d C1e O2d . . 7_555 114.6(17) ?
O2d C1e O3d . . . 109.6(17) ?
O2d C1e O1e . . . 73(4) ?
O2d C1e O1e . . 7_555 133(8) ?
O2d C1e O2e . . . 149(4) ?
O2d C1e O2e . . 7_555 33(2) ?
O2d C1e O3e . . . 59(8) ?
O2d C1e O3e . . 7_555 92(8) ?
O2d C1e O3d 7_555 . . 114.5(18) ?
O2d C1e O1e 7_555 . . 136(8) ?
O2d C1e O1e 7_555 . 7_555 77(5) ?
O2d C1e O2e 7_555 . . 35(2) ?
O2d C1e O2e 7_555 . 7_555 146(4) ?
O2d C1e O3e 7_555 . . 95(8) ?
O2d C1e O3e 7_555 . 7_555 62(8) ?
O3d C1e O1e . . . 37(4) ?
O3d C1e O1e . . 7_555 38(5) ?
O3d C1e O2e . . . 86(5) ?
O3d C1e O2e . . 7_555 83(5) ?
O3d C1e O3e . . . 150(7) ?
O3d C1e O3e . . 7_555 156(6) ?
O1e C1e O1e . . 7_555 69(9) ?
O1e C1e O2e . . . 120(9) ?
O1e C1e O2e . . 7_555 47(8) ?
O1e C1e O3e . . . 122(11) ?
O1e C1e O3e . . 7_555 161(11) ?
O1e C1e O2e 7_555 . . 51(9) ?
O1e C1e O2e 7_555 . 7_555 117(9) ?
O1e C1e O3e 7_555 . . 168(11) ?
O1e C1e O3e 7_555 . 7_555 130(11) ?
O2e C1e O2e . . 7_555 166(12) ?
O2e C1e O3e . . . 118(11) ?
O2e C1e O3e . . 7_555 79(12) ?
O2e C1e O3e 7_555 . . 75(11) ?
O2e C1e O3e 7_555 . 7_555 114(11) ?
O3e C1e O3e . . 7_555 39(13) ?
O1f C1f O1f . . 7_555 120.5(13) ?
O1f C1f O2f . . . 119.9(13) ?
O1f C1f O2f . . 7_555 19.2(13) ?
O1f C1f O3f . . . 122.1(11) ?
O1f C1f O3f . . 7_555 113.5(11) ?
O1f C1f O2f 7_555 . . 19.2(13) ?
O1f C1f O2f 7_555 . 7_555 119.9(13) ?
O1f C1f O3f 7_555 . . 113.5(11) ?
O1f C1f O3f 7_555 . 7_555 122.1(11) ?
O2f C1f O2f . . 7_555 112.5(12) ?
O2f C1f O3f . . . 117.9(11) ?
O2f C1f O3f . . 7_555 126.5(11) ?
O2f C1f O3f 7_555 . . 126.5(11) ?
O2f C1f O3f 7_555 . 7_555 117.9(11) ?
O3f C1f O3f . . 7_555 8.7(10) ?

loop_
_geom_bond_atom_site_label_1
_geom_bond_atom_site_label_2
_geom_bond_site_symmetry_1
_geom_bond_site_symmetry_2
_geom_bond_distance
_geom_bond_publ_flag
M2ca O1b . . 2.42(2) ?
M2ca O1b . 7_555 2.42(2) ?
M2ca O1c . . 2.49(2) ?
M2ca O1c . 7_555 2.49(2) ?
M2ca O1d . 4_455 2.609(15) ?
M2ca O1d . 6_455 2.609(15) ?
M2ca O2d . 4_455 2.624(14) ?
M2ca O2d . 6_455 2.624(14) ?
M2ca O3d . 1_455 2.352(14) ?
M2ca O1e . 1_455 2.48(18) ?
M2ca O1e . 7_455 2.48(18) ?
M2ca O3e . 4_455 2.23(5) ?
M2ca O3e . 6_455 2.23(5) ?
M2ca O1f . . 2.501(19) ?
M2ca O1f . 7_555 2.501(19) ?
M2ca O2f . . 2.60(2) ?
M2ca O2f . 7_555 2.60(2) ?
M2ca O3f . 4_456 2.394(12) ?
M2ca O3f . 6_456 2.394(12) ?
M2mg O3d . 1_455 2.352(14) ?
M2mg O3e . 4_455 2.23(5) ?
M2mg O3e . 6_455 2.23(5) ?
M2mg O3f . 4_456 2.394(12) ?
M2mg O3f . 6_456 2.394(12) ?
M3ca O1a . . 2.46(3) ?
M3ca O1a . 6_455 2.44(4) ?
M3ca O2a . 2_564 2.27(4) ?
M3ca O2b . 5_566 2.51(2) ?
M3ca O3b . 6_455 2.33(2) ?
M3ca O1c . . 2.610(16) ?
M3ca O2c . 5_566 2.48(2) ?
M3ca O3c . 2_564 2.402(16) ?
M3ca O1d . 4_455 2.443(13) ?
M3ca O1d . 7_455 2.696(14) ?
M3ca O2d . 1_455 2.278(13) ?
M3ca O2d . 6_455 2.777(14) ?
M3ca O2e . 4_455 2.67(19) ?
M3ca O2e . 7_455 2.51(14) ?
M3ca O3e . 6_455 2.56(18) ?
M3ca O2f . 6_455 2.685(17) ?
M3k O1a . . 2.46(3) ?
M3k O1a . 6_455 2.44(4) ?
M3k O2a . 2_564 2.27(4) ?
M3k O2a . 5_566 2.98(4) ?
M3k O1b . . 2.86(2) ?
M3k O2b . 2_564 3.07(2) ?
M3k O2b . 5_566 2.51(2) ?
M3k O3b . 2_564 2.85(2) ?
M3k O3b . 6_455 2.33(2) ?
M3k O1c . . 2.610(16) ?
M3k O1c . 6_455 2.84(2) ?
M3k O2c . 5_566 2.48(2) ?
M3k O3c . 2_564 2.402(16) ?
M3k O3c . 6_455 2.881(17) ?
M3k O1d . 4_455 2.443(13) ?
M3k O1d . 7_455 2.696(14) ?
M3k O2d . 1_455 2.278(13) ?
M3k O2d . 6_455 2.777(14) ?
M3k O1e . 1_455 3.03(10) ?
M3k O2e . 4_455 2.67(19) ?
M3k O2e . 7_455 2.51(14) ?
M3k O3e . 4_455 3.30(19) ?
M3k O3e . 6_455 2.56(18) ?
M3k O1f . 4_455 2.964(18) ?
M3k O2f . 6_455 2.685(17) ?
M1ca O3a . . 2.10(3) ?
M1ca O3a . 6_456 2.65(3) ?
M1ca O1b . . 2.59(2) ?
M1ca O2b . 6_456 2.27(2) ?
M1ca O3b . 5_566 2.51(2) ?
M1ca O2c . . 2.49(2) ?
M1ca O2c . 6_456 2.633(19) ?
M1ca O3c . 5_566 2.481(18) ?
M1ca O3d . 1_455 2.562(7) ?
M1ca O1e . 1_455 2.39(8) ?
M1ca O2e . 7_455 2.64(6) ?
M1ca O1f . 4_456 2.608(19) ?
M1ca O2f . 1_455 2.78(2) ?
M1ca O3f . 1_455 2.586(16) ?
M1ca O3f . 7_455 2.735(16) ?
M1k O1a . 5_566 2.96(3) ?
M1k O2a . 5_566 3.01(3) ?
M1k O2a . 6_456 2.97(3) ?
M1k O3a . . 2.10(3) ?
M1k O3a . 6_456 2.65(3) ?
M1k O1b . . 2.59(2) ?
M1k O2b . . 3.20(2) ?
M1k O2b . 6_456 2.27(2) ?
M1k O3b . 5_566 2.51(2) ?
M1k O1c . . 3.125(19) ?
M1k O2c . . 2.49(2) ?
M1k O2c . 6_456 2.633(19) ?
M1k O3c . 5_566 2.481(18) ?
M1k O3d . 1_455 2.562(7) ?
M1k O1e . 1_455 2.39(8) ?
M1k O2e . 7_455 2.64(6) ?
M1k O1f . 4_456 2.608(19) ?
M1k O1f . 7_455 2.94(2) ?
M1k O2f . 1_455 2.78(2) ?
M1k O2f . 6_456 2.999(19) ?
M1k O3f . 1_455 2.586(16) ?
M1k O3f . 4_456 3.280(16) ?
M1k O3f . 6_456 3.157(16) ?
M1k O3f . 7_455 2.735(16) ?
M1mg O3a . . 2.10(3) ?
M1mg O2b . 6_456 2.27(2) ?
M1mg O1e . 1_455 2.39(8) ?
C1a O1a . . 1.24(3) ?
C1a O2a . . 1.27(4) ?
C1a O3a . . 1.27(4) ?
C1a O1b . . 1.14(3) ?
C1a O2b . . 1.33(3) ?
C1a O3b . . 1.33(3) ?
C1a O1c . . 1.14(3) ?
C1a O2c . . 1.31(3) ?
C1a O3c . . 1.34(3) ?
C1b O1a . . 1.30(3) ?
C1b O2a . . 1.17(4) ?
C1b O3a . . 1.32(4) ?
C1b O1b . . 1.24(3) ?
C1b O2b . . 1.27(2) ?
C1b O3b . . 1.27(2) ?
C1b O1c . . 1.23(2) ?
C1b O2c . . 1.32(2) ?
C1b O3c . . 1.26(2) ?
C1c O1a . . 1.29(3) ?
C1c O2a . . 1.19(4) ?
C1c O3a . . 1.31(4) ?
C1c O1b . . 1.24(2) ?
C1c O2b . . 1.28(2) ?
C1c O3b . . 1.30(2) ?
C1c O1c . . 1.241(19) ?
C1c O2c . . 1.271(18) ?
C1c O3c . . 1.270(18) ?
C1d O1d . . 1.241(13) ?
C1d O1d . 7_555 1.241(13) ?
C1d O2d . . 1.271(12) ?
C1d O2d . 7_555 1.271(12) ?
C1d O3d . . 1.270(14) ?
C1d O1e . . 1.14(12) ?
C1d O1e . 7_555 1.14(12) ?
C1d O2e . . 1.31(14) ?
C1d O2e . 7_555 1.31(14) ?
C1d O3e . . 1.38(10) ?
C1d O3e . 7_555 1.38(10) ?
C1e O1d . . 1.16(2) ?
C1e O1d . 7_555 1.24(2) ?
C1e O2d . . 1.34(2) ?
C1e O2d . 7_555 1.27(2) ?
C1e O3d . . 1.32(2) ?
C1e O1e . . 1.24(14) ?
C1e O1e . 7_555 1.19(14) ?
C1e O2e . . 1.27(15) ?
C1e O2e . 7_555 1.36(15) ?
C1e O3e . . 1.27(10) ?
C1e O3e . 7_555 1.24(10) ?
C1f O1f . . 1.241(15) ?
C1f O1f . 7_555 1.241(15) ?
C1f O2f . . 1.271(15) ?
C1f O2f . 7_555 1.271(15) ?
C1f O3f . . 1.270(15) ?
C1f O3f . 7_555 1.270(15) ?

loop_
_geom_hbond_atom_site_label_D
_geom_hbond_atom_site_label_H
_geom_hbond_atom_site_label_A
_geom_hbond_site_symmetry_D
_geom_hbond_site_symmetry_H
_geom_hbond_site_symmetry_A
_geom_hbond_distance_DH
_geom_hbond_distance_HA
_geom_hbond_distance_DA
_geom_hbond_angle_DHA
_geom_hbond_publ_flag
? ? ? ? ? ? ? ? ? ? ?

loop_
_geom_torsion_atom_site_label_1
_geom_torsion_atom_site_label_2
_geom_torsion_atom_site_label_3
_geom_torsion_atom_site_label_4
_geom_torsion_site_symmetry_1
_geom_torsion_site_symmetry_2
_geom_torsion_site_symmetry_3
_geom_torsion_site_symmetry_4
_geom_torsion
_geom_torsion_publ_flag
? ? ? ? ? ? ? ? ? ?

loop_
_restr_angle_atom_site_label_1
_restr_angle_site_symmetry_1
_restr_angle_atom_site_label_2
_restr_angle_site_symmetry_2
_restr_angle_atom_site_label_3
_restr_angle_site_symmetry_3
_restr_angle_target
_restr_angle_target_weight_param
? ? ? ? ? ? ? ?

loop_
_restr_distance_atom_site_label_1
_restr_distance_site_symmetry_1
_restr_distance_atom_site_label_2
_restr_distance_site_symmetry_2
_restr_distance_target
_restr_distance_target_weight_param
? ? ? ? ? ?

loop_
_restr_equal_angle_atom_site_label_1
_restr_equal_angle_site_symmetry_1
_restr_equal_angle_atom_site_label_2
_restr_equal_angle_site_symmetry_2
_restr_equal_angle_atom_site_label_3
_restr_equal_angle_site_symmetry_3
_restr_equal_angle_class_class_id
_restr_equal_angle_class_target_weight_param
? ? ? ? ? ? ? ?

loop_
_restr_equal_distance_atom_site_label_1
_restr_equal_distance_site_symmetry_1
_restr_equal_distance_atom_site_label_2
_restr_equal_distance_site_symmetry_2
_restr_equal_distance_class_class_id
_restr_equal_distance_class_target_weight_param
? ? ? ? ? ?

loop_
_restr_equal_torsion_atom_site_label_1
_restr_equal_torsion_site_symmetry_1
_restr_equal_torsion_atom_site_label_2
_restr_equal_torsion_site_symmetry_2
_restr_equal_torsion_atom_site_label_3
_restr_equal_torsion_site_symmetry_3
_restr_equal_torsion_atom_site_label_4
_restr_equal_torsion_site_symmetry_4
_restr_equal_torsion_class_class_id
_restr_equal_torsion_class_target_weight_param
? ? ? ? ? ? ? ? ? ?

loop_
_restr_torsion_atom_site_label_1
_restr_torsion_site_symmetry_1
_restr_torsion_atom_site_label_2
_restr_torsion_site_symmetry_2
_restr_torsion_atom_site_label_3
_restr_torsion_site_symmetry_3
_restr_torsion_atom_site_label_4
_restr_torsion_site_symmetry_4
_restr_torsion_angle_target
_restr_torsion_weight_param
? ? ? ? ? ? ? ? ? ?

loop_
_twin_individual_id
_twin_individual_mass_fraction_refined
_twin_individual_twin_matrix_11
_twin_individual_twin_matrix_12
_twin_individual_twin_matrix_13
_twin_individual_twin_matrix_21
_twin_individual_twin_matrix_22
_twin_individual_twin_matrix_23
_twin_individual_twin_matrix_31
_twin_individual_twin_matrix_32
_twin_individual_twin_matrix_33
? ? ? ? ? ? ? ? ? ? ?

loop_
_jana_atom_site_adp_c_label
_jana_atom_site_adp_c_type_symbol
_jana_atom_site_adp_c_111
_jana_atom_site_adp_c_112
_jana_atom_site_adp_c_113
_jana_atom_site_adp_c_122
_jana_atom_site_adp_c_123
_jana_atom_site_adp_c_133
_jana_atom_site_adp_c_222
_jana_atom_site_adp_c_223
_jana_atom_site_adp_c_233
_jana_atom_site_adp_c_333
? ? ? ? ? ? ? ? ? ? ? ?

loop_
_jana_atom_site_adp_d_label
_jana_atom_site_adp_d_type_symbol
_jana_atom_site_adp_d_1111
_jana_atom_site_adp_d_1112
_jana_atom_site_adp_d_1113
_jana_atom_site_adp_d_1122
_jana_atom_site_adp_d_1123
_jana_atom_site_adp_d_1133
_jana_atom_site_adp_d_1222
_jana_atom_site_adp_d_1223
_jana_atom_site_adp_d_1233
_jana_atom_site_adp_d_1333
_jana_atom_site_adp_d_2222
_jana_atom_site_adp_d_2223
_jana_atom_site_adp_d_2233
_jana_atom_site_adp_d_2333
_jana_atom_site_adp_d_3333
? ? ? ? ? ? ? ? ? ? ? ? ? ? ? ? ?

loop_
_jana_atom_site_adp_e_label
_jana_atom_site_adp_e_type_symbol
_jana_atom_site_adp_e_11111
_jana_atom_site_adp_e_11112
_jana_atom_site_adp_e_11113
_jana_atom_site_adp_e_11122
_jana_atom_site_adp_e_11123
_jana_atom_site_adp_e_11133
_jana_atom_site_adp_e_11222
_jana_atom_site_adp_e_11223
_jana_atom_site_adp_e_11233
_jana_atom_site_adp_e_11333
_jana_atom_site_adp_e_12222
_jana_atom_site_adp_e_12223
_jana_atom_site_adp_e_12233
_jana_atom_site_adp_e_12333
_jana_atom_site_adp_e_13333
_jana_atom_site_adp_e_22222
_jana_atom_site_adp_e_22223
_jana_atom_site_adp_e_22233
_jana_atom_site_adp_e_22333
_jana_atom_site_adp_e_23333
_jana_atom_site_adp_e_33333
? ? ? ? ? ? ? ? ? ? ? ? ? ? ? ? ? ? ? ? ? ? ?

loop_
_jana_atom_site_adp_f_label
_jana_atom_site_adp_f_type_symbol
_jana_atom_site_adp_f_111111
_jana_atom_site_adp_f_111112
_jana_atom_site_adp_f_111113
_jana_atom_site_adp_f_111122
_jana_atom_site_adp_f_111123
_jana_atom_site_adp_f_111133
_jana_atom_site_adp_f_111222
_jana_atom_site_adp_f_111223
_jana_atom_site_adp_f_111233
_jana_atom_site_adp_f_111333
_jana_atom_site_adp_f_112222
_jana_atom_site_adp_f_112223
_jana_atom_site_adp_f_112233
_jana_atom_site_adp_f_112333
_jana_atom_site_adp_f_113333
_jana_atom_site_adp_f_122222
_jana_atom_site_adp_f_122223
_jana_atom_site_adp_f_122233
_jana_atom_site_adp_f_122333
_jana_atom_site_adp_f_123333
_jana_atom_site_adp_f_133333
_jana_atom_site_adp_f_222222
_jana_atom_site_adp_f_222223
_jana_atom_site_adp_f_222233
_jana_atom_site_adp_f_222333
_jana_atom_site_adp_f_223333
_jana_atom_site_adp_f_233333
_jana_atom_site_adp_f_333333
? ? ? ? ? ? ? ? ? ? ? ? ? ? ? ? ? ? ? ? ? ? ? ? ? ? ? ? ? ?
